data_7017211
loop_
_publ_author_name
'Yoshinari, Nobuto'
'Konno, Takumi'

_publ_section_title
;
 Self-assembly of d-penicillaminato M(6)M'(8) (M = Ni(ii), Pd(ii), Pt(ii);
 M' = Cu(i), Ag(i)) clusters and their organization into extended
 La(iii)M(6)M'(8) supramolecular structures.
;
_journal_issue 45
_journal_name_full 'Dalton transactions (Cambridge, England : 2003)'
_journal_page_first 12191
_journal_page_last 12200
_journal_paper_doi 10.1039/c1dt10778j
_journal_volume 40
_journal_year 2011
_chemical_absolute_configuration rm
_chemical_formula_sum 'C62 H162 Ag8 Cl La2 N12 O51.5 Pt6 S12'
_chemical_formula_weight 4631.53
_chemical_name_systematic
;
?
;
_space_group_IT_number 92
_symmetry_cell_setting tetragonal
_symmetry_Int_Tables_number 92
_symmetry_space_group_name_Hall 'P 4abw 2nw'
_symmetry_space_group_name_H-M 'P 41 21 2'
_atom_sites_solution_hydrogens geom
_atom_sites_solution_primary direct
_atom_sites_solution_secondary difmap
_audit_creation_method SHELXL-97
_cell_angle_alpha 90.00
_cell_angle_beta 90.00
_cell_angle_gamma 90.00
_cell_formula_units_Z 8
_cell_length_a 24.6050(11)
_cell_length_b 24.6050(11)
_cell_length_c 46.814(2)
_cell_measurement_reflns_used 148366
_cell_measurement_temperature 200(2)
_cell_measurement_theta_max 27.7
_cell_measurement_theta_min 3.0
_cell_volume 28341(2)
_computing_cell_refinement PROCESS-AUTO
_computing_data_collection PROCESS-AUTO
_computing_data_reduction CrystalStructure
_computing_molecular_graphics 'Yadokari-XG 2009 (Wakita Nemoto et al., 2009)'
_computing_publication_material 'Yadokari-XG 2009 (Wakita,Nemoto et al., 2009)'
_computing_structure_refinement 'SHELXL-97 (Sheldrick, 1997)'
_computing_structure_solution SHELXS97
_diffrn_ambient_temperature 200(2)
_diffrn_detector_area_resol_mean 10.00
_diffrn_measured_fraction_theta_full 0.997
_diffrn_measured_fraction_theta_max 0.997
_diffrn_measurement_device_type 'Rigaku RAXIS-RAPID'
_diffrn_measurement_method \w
_diffrn_radiation_type MoK\a
_diffrn_radiation_wavelength 0.71075
_diffrn_reflns_av_R_equivalents 0.2334
_diffrn_reflns_av_sigmaI/netI 0.0936
_diffrn_reflns_limit_h_max 28
_diffrn_reflns_limit_h_min -28
_diffrn_reflns_limit_k_max 28
_diffrn_reflns_limit_k_min -28
_diffrn_reflns_limit_l_max 54
_diffrn_reflns_limit_l_min -54
_diffrn_reflns_number 344913
_diffrn_reflns_theta_full 24.50
_diffrn_reflns_theta_max 24.50
_diffrn_reflns_theta_min 3.02
_exptl_absorpt_coefficient_mu 7.832
_exptl_absorpt_correction_T_max 0.791
_exptl_absorpt_correction_T_min 0.231
_exptl_absorpt_correction_type multi-scan
_exptl_absorpt_process_details
;
Higashi, T. (1995). Program for Absorption Correction.
Rigaku Corporation, Tokyo, Japan.
;
_exptl_crystal_colour colorless
_exptl_crystal_density_diffrn 2.171
_exptl_crystal_density_method 'not measured'
_exptl_crystal_description stick
_exptl_crystal_F_000 17576
_exptl_crystal_size_max 0.32
_exptl_crystal_size_mid 0.03
_exptl_crystal_size_min 0.03
_refine_diff_density_max 1.525
_refine_diff_density_min -1.526
_refine_diff_density_rms 0.182
_refine_ls_abs_structure_details 'Flack H D (1983), Acta Cryst. A39, 876-881'
_refine_ls_abs_structure_Flack 0.020(7)
_refine_ls_extinction_method none
_refine_ls_goodness_of_fit_ref 0.978
_refine_ls_hydrogen_treatment constr
_refine_ls_matrix_type full
_refine_ls_number_parameters 1314
_refine_ls_number_reflns 23542
_refine_ls_number_restraints 57
_refine_ls_restrained_S_all 0.977
_refine_ls_R_factor_all 0.1142
_refine_ls_R_factor_gt 0.0671
_refine_ls_shift/su_max 0.019
_refine_ls_shift/su_mean 0.001
_refine_ls_structure_factor_coef Fsqd
_refine_ls_weighting_details 'calc w=1/[\s^2^(Fo^2^)+(0.1014P)^2^+0.0000P] where P=(Fo^2^+2Fc^2^)/3'
_refine_ls_weighting_scheme calc
_refine_ls_wR_factor_gt 0.1592
_refine_ls_wR_factor_ref 0.1828
_reflns_number_gt 14593
_reflns_number_total 23542
_reflns_threshold_expression >2sigma(I)
_cod_data_source_file c1dt10778j.txt
_cod_data_source_block La2[5](CH3COO)
_cod_original_formula_sum 'C62 H162 Ag8 Cl La2 N12 O51.50 Pt6 S12'
_cod_database_code 7017211

loop_
_symmetry_equiv_pos_as_xyz
'x, y, z'
'-x, -y, z+1/2'
'x+1/2, -y+1/2, -z+3/4'
'-x+1/2, y+1/2, -z+1/4'
'-y, -x, -z+1/2'
'y, x, -z'
'y+1/2, -x+1/2, z+3/4'
'-y+1/2, x+1/2, z+1/4'

loop_
_atom_site_label
_atom_site_type_symbol
_atom_site_fract_x
_atom_site_fract_y
_atom_site_fract_z
_atom_site_U_iso_or_equiv
_atom_site_adp_type
_atom_site_occupancy
_atom_site_symmetry_multiplicity
_atom_site_calc_flag
_atom_site_refinement_flags
_atom_site_disorder_assembly
_atom_site_disorder_group
Pt1 Pt 0.756101(11) 0.500051(11) 0.205252(5) 0.06323(8) Uani 1 1 d . . .
Pt2 Pt 0.835123(13) 0.775420(13) 0.232813(7) 0.08571(11) Uani 1 1 d . . .
Pt3 Pt 0.953332(11) 0.567550(11) 0.313557(5) 0.06411(8) Uani 1 1 d . . .
Pt4 Pt 0.684176(11) 0.477546(10) 0.348080(5) 0.06113(8) Uani 1 1 d . . .
Pt5 Pt 0.571828(11) 0.686109(11) 0.269609(5) 0.06159(8) Uani 1 1 d . . .
Pt6 Pt 0.761553(11) 0.746670(12) 0.376137(6) 0.07128(9) Uani 1 1 d . . .
Ag1 Ag 0.71640(2) 0.65944(2) 0.229895(11) 0.07727(18) Uani 1 1 d . . .
Ag2 Ag 0.84916(2) 0.61054(2) 0.251175(11) 0.07490(18) Uani 1 1 d . . .
Ag3 Ag 0.81057(2) 0.49992(3) 0.288925(11) 0.0819(2) Uani 1 1 d . . .
Ag4 Ag 0.67300(2) 0.55956(2) 0.274221(10) 0.06708(16) Uani 1 1 d . . .
Ag5 Ag 0.72873(2) 0.73625(2) 0.292579(11) 0.07727(18) Uani 1 1 d . . .
Ag6 Ag 0.87396(3) 0.71170(3) 0.312686(15) 0.1297(3) Uani 1 1 d . . .
Ag7 Ag 0.79838(2) 0.59389(2) 0.345833(11) 0.07955(19) Uani 1 1 d . . .
Ag8 Ag 0.64760(3) 0.64045(2) 0.345801(13) 0.0870(2) Uani 1 1 d . . .
Cl1 Cl 0.76239(6) 0.62507(6) 0.29084(3) 0.0630(5) Uani 1 1 d . . .
La1 La 0.581079(18) 0.881705(17) 0.137208(9) 0.07124(14) Uani 1 1 d . . .
S1 S 0.69619(7) 0.56270(7) 0.22104(3) 0.0702(6) Uani 1 1 d . . .
S2 S 0.82466(7) 0.51556(7) 0.23659(3) 0.0710(6) Uani 1 1 d . . .
S3 S 0.81193(8) 0.69026(8) 0.22288(3) 0.0753(6) Uani 1 1 d . . .
S4 S 0.81985(8) 0.77253(7) 0.28075(4) 0.0838(7) Uani 1 1 d . . .
S5 S 0.92083(8) 0.63689(8) 0.28686(4) 0.0769(6) Uani 1 1 d . . .
S6 S 0.87316(7) 0.53198(7) 0.32720(4) 0.0692(6) Uani 1 1 d . . .
S7 S 0.71379(7) 0.48100(7) 0.30235(3) 0.0629(5) Uani 1 1 d . . .
S8 S 0.70594(7) 0.56216(7) 0.36159(3) 0.0667(5) Uani 1 1 d . . .
S9 S 0.60252(7) 0.61925(7) 0.29842(4) 0.0634(5) Uani 1 1 d . . .
S10 S 0.65356(7) 0.71900(7) 0.25616(3) 0.0651(5) Uani 1 1 d . . .
S11 S 0.69523(7) 0.73073(7) 0.34347(3) 0.0639(5) Uani 1 1 d . . .
S12 S 0.82565(7) 0.69005(8) 0.35924(4) 0.0831(6) Uani 1 1 d . . .
O1 O 0.6074(2) 0.4626(2) 0.14703(10) 0.0974(18) Uani 1 1 d . . .
O2 O 0.5885(2) 0.5413(2) 0.13565(11) 0.115(2) Uani 1 1 d . . .
O3 O 0.88273(19) 0.3949(2) 0.16129(9) 0.0910(17) Uani 1 1 d . . .
O4 O 0.9354(3) 0.3745(3) 0.20101(15) 0.205(3) Uani 1 1 d . . .
O5 O 0.8691(2) 0.7735(3) 0.13581(12) 0.144(2) Uani 1 1 d . . .
O6 O 0.7984(2) 0.7290(3) 0.12416(11) 0.137(2) Uani 1 1 d D . .
O7 O 0.8591(3) 0.9546(2) 0.25234(14) 0.2070(16) Uani 1 1 d DU . .
O8 O 0.9018(2) 0.9502(2) 0.29286(11) 0.2076(16) Uani 1 1 d DU . .
O9 O 1.11425(19) 0.6274(2) 0.27257(14) 0.1614(15) Uani 1 1 d DU . .
O10 O 1.1011(3) 0.7109(2) 0.27893(18) 0.201(3) Uani 1 1 d DU . .
O11 O 1.01966(18) 0.42556(18) 0.37013(9) 0.0791(16) Uani 1 1 d . . .
O12 O 0.95466(19) 0.36882(19) 0.35646(10) 0.0854(17) Uani 1 1 d . . .
O13 O 0.63239(16) 0.30152(18) 0.31695(11) 0.0888(17) Uani 1 1 d . . .
O14 O 0.7100(2) 0.28915(18) 0.29483(10) 0.0881(17) Uani 1 1 d . . .
O15 O 0.6717(3) 0.4522(3) 0.44519(11) 0.145(3) Uani 1 1 d . . .
O16 O 0.6361(3) 0.5322(2) 0.45652(11) 0.137(3) Uani 1 1 d . . .
O17 O 0.4091(2) 0.5914(3) 0.29314(13) 0.131(3) Uani 1 1 d . . .
O18 O 0.4250(3) 0.5921(2) 0.34000(13) 0.162(3) Uani 1 1 d . . .
O19 O 0.5130(2) 0.83004(19) 0.20807(8) 0.0869(17) Uani 1 1 d . . .
O20 O 0.58127(17) 0.81431(19) 0.17742(8) 0.0797(15) Uani 1 1 d . . .
O21 O 0.6459(2) 0.89041(18) 0.39690(12) 0.104(2) Uani 1 1 d . . .
O22 O 0.5662(2) 0.8436(2) 0.39354(12) 0.113(2) Uani 1 1 d D . .
O23 O 0.8938(2) 0.7662(3) 0.44728(14) 0.1495(15) Uani 1 1 d U . .
O24 O 0.9623(2) 0.7557(2) 0.42195(14) 0.1440(14) Uani 1 1 d U . .
N1 N 0.7008(3) 0.4896(2) 0.17287(9) 0.092(2) Uani 1 1 d . . .
H1 H 0.7202 0.4861 0.1562 0.110 Uiso 1 1 calc R . .
H1A H 0.6837 0.4569 0.1760 0.110 Uiso 1 1 calc R . .
N2 N 0.8039(2) 0.4399(2) 0.18947(10) 0.0689(17) Uani 1 1 d . . .
H2 H 0.7831 0.4089 0.1877 0.083 Uiso 1 1 calc R . .
H2A H 0.8151 0.4497 0.1714 0.083 Uiso 1 1 calc R . .
N3 N 0.8423(3) 0.7882(2) 0.18983(12) 0.092(2) Uani 1 1 d . . .
H3 H 0.8293 0.8221 0.1852 0.111 Uiso 1 1 calc R . .
H3A H 0.8783 0.7866 0.1846 0.111 Uiso 1 1 calc R . .
N4 N 0.8686(3) 0.8470(2) 0.24114(10) 0.119(3) Uani 1 1 d D A .
H4 H 0.9030 0.8468 0.2334 0.142 Uiso 1 1 calc R . .
H4A H 0.8490 0.8729 0.2314 0.142 Uiso 1 1 calc R . .
N5 N 1.0268(2) 0.5993(2) 0.30299(10) 0.0810(19) Uani 1 1 d . . .
H5 H 1.0486 0.5989 0.3190 0.097 Uiso 1 1 calc R . .
H5A H 1.0427 0.5771 0.2896 0.097 Uiso 1 1 calc R . .
N6 N 0.9872(2) 0.5041(2) 0.33571(10) 0.082(2) Uani 1 1 d . . .
H6 H 1.0176 0.4921 0.3262 0.098 Uiso 1 1 calc R . .
H6A H 0.9978 0.5160 0.3535 0.098 Uiso 1 1 calc R . .
N7 N 0.6681(2) 0.3971(2) 0.33956(10) 0.0793(19) Uani 1 1 d . . .
H7 H 0.6774 0.3769 0.3553 0.095 Uiso 1 1 calc R . .
H7A H 0.6313 0.3932 0.3368 0.095 Uiso 1 1 calc R . .
N8 N 0.6564(2) 0.4676(2) 0.38825(10) 0.089(2) Uani 1 1 d . . .
H8 H 0.6207 0.4566 0.3874 0.107 Uiso 1 1 calc R . .
H8A H 0.6759 0.4402 0.3968 0.107 Uiso 1 1 calc R . .
N9 N 0.4959(2) 0.6627(2) 0.28201(9) 0.0701(17) Uani 1 1 d . . .
H9 H 0.4754 0.6932 0.2855 0.084 Uiso 1 1 calc R . .
H9A H 0.4797 0.6441 0.2672 0.084 Uiso 1 1 calc R . .
N10 N 0.5421(2) 0.7407(2) 0.24076(12) 0.082(2) Uani 1 1 d . . .
H10 H 0.5135 0.7247 0.2313 0.098 Uiso 1 1 calc R . .
H10A H 0.5284 0.7699 0.2507 0.098 Uiso 1 1 calc R . .
N11 N 0.70704(17) 0.7972(2) 0.39374(10) 0.078(2) Uani 1 1 d . . .
H11 H 0.7075 0.7912 0.4131 0.094 Uiso 1 1 calc R . .
H11A H 0.7193 0.8321 0.3909 0.094 Uiso 1 1 calc R . .
N12 N 0.8193(2) 0.7639(3) 0.40481(15) 0.132(3) Uani 1 1 d . . .
H12 H 0.8171 0.8005 0.4087 0.158 Uiso 1 1 calc R . .
H12A H 0.8106 0.7458 0.4214 0.158 Uiso 1 1 calc R . .
C1 C 0.6368(3) 0.5450(3) 0.19875(13) 0.070(2) Uani 1 1 d . . .
C2 C 0.6591(3) 0.5297(3) 0.16791(12) 0.074(2) Uani 1 1 d . . .
H2B H 0.6745 0.5624 0.1582 0.089 Uiso 1 1 calc R . .
C3 C 0.6144(3) 0.5049(3) 0.15028(16) 0.090(3) Uani 1 1 d . . .
C4 C 0.6012(3) 0.5053(3) 0.21132(15) 0.094(3) Uani 1 1 d . . .
H4B H 0.5891 0.5182 0.2301 0.141 Uiso 1 1 calc R . .
H4C H 0.6206 0.4708 0.2135 0.141 Uiso 1 1 calc R . .
H4D H 0.5695 0.5000 0.1989 0.141 Uiso 1 1 calc R . .
C5 C 0.6049(3) 0.6042(3) 0.1943(2) 0.145(4) Uani 1 1 d . . .
H5B H 0.6299 0.6306 0.1857 0.218 Uiso 1 1 calc R . .
H5C H 0.5925 0.6179 0.2128 0.218 Uiso 1 1 calc R . .
H5D H 0.5735 0.5991 0.1817 0.218 Uiso 1 1 calc R . .
C6 C 0.8801(3) 0.4790(2) 0.21882(13) 0.068(2) Uani 1 1 d . . .
C7 C 0.8536(3) 0.4263(3) 0.20710(15) 0.098(3) Uani 1 1 d . . .
H7B H 0.8443 0.4008 0.2230 0.117 Uiso 1 1 calc R . .
C8 C 0.8893(3) 0.3987(3) 0.18502(17) 0.123(3) Uani 1 1 d . . .
C9 C 0.9028(3) 0.5152(3) 0.19530(13) 0.087(3) Uani 1 1 d . . .
H9B H 0.8751 0.5205 0.1805 0.130 Uiso 1 1 calc R . .
H9C H 0.9349 0.4980 0.1869 0.130 Uiso 1 1 calc R . .
H9D H 0.9130 0.5505 0.2034 0.130 Uiso 1 1 calc R . .
C10 C 0.9206(3) 0.4676(3) 0.24259(14) 0.103(3) Uani 1 1 d . . .
H10B H 0.9037 0.4441 0.2570 0.155 Uiso 1 1 calc R . .
H10C H 0.9316 0.5019 0.2515 0.155 Uiso 1 1 calc R . .
H10D H 0.9526 0.4494 0.2346 0.155 Uiso 1 1 calc R . .
C11 C 0.8292(3) 0.6883(3) 0.18430(14) 0.087(3) Uani 1 1 d . . .
C12 C 0.8109(4) 0.7459(3) 0.17442(14) 0.113(3) Uani 1 1 d . . .
H12B H 0.7708 0.7513 0.1762 0.136 Uiso 1 1 calc R . .
C13 C 0.8320(4) 0.7498(4) 0.14081(16) 0.110(3) Uani 1 1 d . . .
C14 C 0.8921(3) 0.6748(3) 0.18313(13) 0.079(2) Uani 1 1 d . . .
H14 H 0.8980 0.6371 0.1891 0.119 Uiso 1 1 calc R . .
H14A H 0.9118 0.6993 0.1960 0.119 Uiso 1 1 calc R . .
H14B H 0.9054 0.6797 0.1636 0.119 Uiso 1 1 calc R . .
C15 C 0.7976(3) 0.6399(3) 0.17121(12) 0.094(3) Uani 1 1 d . . .
H15 H 0.8123 0.6057 0.1787 0.141 Uiso 1 1 calc R . .
H15A H 0.8015 0.6405 0.1504 0.141 Uiso 1 1 calc R . .
H15B H 0.7591 0.6429 0.1763 0.141 Uiso 1 1 calc R . .
C16 C 0.8271(2) 0.8439(3) 0.28692(18) 0.135(4) Uani 1 1 d D A .
C17 C 0.8737(3) 0.8652(2) 0.27068(12) 0.1946(17) Uani 1 1 d DU . .
H17 H 0.9070 0.8477 0.2787 0.234 Uiso 1 1 calc R A .
C18 C 0.8839(3) 0.9279(2) 0.27090(12) 0.2024(11) Uani 1 1 d DU A .
C19 C 0.7766(4) 0.8740(3) 0.2779(2) 0.147(4) Uani 1 1 d . . .
H19 H 0.7456 0.8612 0.2893 0.221 Uiso 1 1 calc R A .
H19A H 0.7695 0.8672 0.2576 0.221 Uiso 1 1 calc R . .
H19B H 0.7817 0.9130 0.2810 0.221 Uiso 1 1 calc R . .
C20 C 0.8372(4) 0.8517(4) 0.3227(2) 0.141(4) Uani 1 1 d . . .
H20 H 0.8052 0.8387 0.3330 0.212 Uiso 1 1 calc R A .
H20A H 0.8432 0.8902 0.3270 0.212 Uiso 1 1 calc R . .
H20B H 0.8691 0.8306 0.3285 0.212 Uiso 1 1 calc R . .
C21 C 0.9821(3) 0.6566(3) 0.26893(15) 0.084(3) Uani 1 1 d . . .
C22 C 1.0254(3) 0.6521(4) 0.2923(2) 0.1497(16) Uani 1 1 d U . .
H22 H 1.0163 0.6778 0.3081 0.180 Uiso 1 1 calc R . .
C23 C 1.0842(3) 0.6641(2) 0.2816(2) 0.1587(12) Uani 1 1 d DU . .
C24 C 0.9952(3) 0.6198(3) 0.24503(15) 0.097(3) Uani 1 1 d . . .
H24 H 0.9663 0.6218 0.2307 0.145 Uiso 1 1 calc R . .
H24A H 0.9982 0.5825 0.2522 0.145 Uiso 1 1 calc R . .
H24B H 1.0298 0.6308 0.2364 0.145 Uiso 1 1 calc R . .
C25 C 0.9703(4) 0.7169(3) 0.25754(16) 0.110(3) Uani 1 1 d . . .
H25 H 0.9613 0.7406 0.2737 0.165 Uiso 1 1 calc R . .
H25A H 0.9396 0.7161 0.2442 0.165 Uiso 1 1 calc R . .
H25B H 1.0026 0.7310 0.2478 0.165 Uiso 1 1 calc R . .
C26 C 0.8930(3) 0.4763(3) 0.35129(12) 0.076(2) Uani 1 1 d . . .
C27 C 0.9477(2) 0.4574(3) 0.33909(13) 0.062(2) Uani 1 1 d . . .
H27 H 0.9411 0.4412 0.3198 0.075 Uiso 1 1 calc R . .
C28 C 0.9773(3) 0.4151(3) 0.35751(12) 0.078(2) Uani 1 1 d . . .
C29 C 0.9019(3) 0.4981(3) 0.38181(12) 0.078(2) Uani 1 1 d . . .
H29 H 0.9297 0.5266 0.3815 0.116 Uiso 1 1 calc R . .
H29A H 0.9140 0.4684 0.3942 0.116 Uiso 1 1 calc R . .
H29B H 0.8678 0.5131 0.3891 0.116 Uiso 1 1 calc R . .
C30 C 0.8503(3) 0.4339(3) 0.34984(14) 0.078(2) Uani 1 1 d . . .
H30 H 0.8165 0.4482 0.3580 0.117 Uiso 1 1 calc R . .
H30A H 0.8619 0.4020 0.3607 0.117 Uiso 1 1 calc R . .
H30B H 0.8442 0.4236 0.3299 0.117 Uiso 1 1 calc R . .
C31 C 0.6872(2) 0.4150(3) 0.28880(14) 0.069(2) Uani 1 1 d . . .
C32 C 0.6964(3) 0.3751(2) 0.31480(13) 0.070(2) Uani 1 1 d . . .
H32 H 0.7361 0.3733 0.3191 0.084 Uiso 1 1 calc R . .
C33 C 0.6750(3) 0.3161(2) 0.30861(13) 0.071(2) Uani 1 1 d . . .
C34 C 0.6314(3) 0.4213(3) 0.28245(14) 0.083(3) Uani 1 1 d . . .
H34 H 0.6117 0.4312 0.2999 0.125 Uiso 1 1 calc R . .
H34A H 0.6169 0.3870 0.2749 0.125 Uiso 1 1 calc R . .
H34B H 0.6268 0.4500 0.2681 0.125 Uiso 1 1 calc R . .
C35 C 0.7221(3) 0.3992(3) 0.26359(12) 0.082(2) Uani 1 1 d . . .
H35 H 0.7601 0.3962 0.2697 0.123 Uiso 1 1 calc R . .
H35A H 0.7191 0.4271 0.2487 0.123 Uiso 1 1 calc R . .
H35B H 0.7098 0.3642 0.2560 0.123 Uiso 1 1 calc R . .
C36 C 0.7066(3) 0.5544(3) 0.40084(12) 0.069(2) Uani 1 1 d . . .
C37 C 0.6598(4) 0.5196(3) 0.40759(13) 0.097(3) Uani 1 1 d . . .
H37 H 0.6268 0.5417 0.4029 0.116 Uiso 1 1 calc R . .
C38 C 0.6519(4) 0.5006(3) 0.43882(13) 0.111(3) Uani 1 1 d . . .
C39 C 0.7536(3) 0.5273(3) 0.41040(13) 0.103(3) Uani 1 1 d . . .
H39 H 0.7549 0.4908 0.4020 0.155 Uiso 1 1 calc R . .
H39A H 0.7527 0.5243 0.4313 0.155 Uiso 1 1 calc R . .
H39B H 0.7859 0.5478 0.4046 0.155 Uiso 1 1 calc R . .
C40 C 0.6983(4) 0.6076(3) 0.41300(15) 0.111(3) Uani 1 1 d . . .
H40 H 0.6638 0.6226 0.4060 0.166 Uiso 1 1 calc R . .
H40A H 0.7282 0.6316 0.4073 0.166 Uiso 1 1 calc R . .
H40B H 0.6971 0.6048 0.4339 0.166 Uiso 1 1 calc R . .
C41 C 0.5376(3) 0.5833(3) 0.30563(12) 0.072(2) Uani 1 1 d . . .
C42 C 0.4955(3) 0.6265(2) 0.30884(14) 0.070(2) Uani 1 1 d . . .
H42 H 0.5042 0.6492 0.3260 0.083 Uiso 1 1 calc R . .
C43 C 0.4368(3) 0.6015(3) 0.31238(19) 0.096(3) Uani 1 1 d . . .
C44 C 0.5270(2) 0.5463(2) 0.27740(12) 0.066(2) Uani 1 1 d . . .
H44 H 0.5552 0.5184 0.2760 0.099 Uiso 1 1 calc R . .
H44A H 0.5280 0.5694 0.2603 0.099 Uiso 1 1 calc R . .
H44B H 0.4913 0.5289 0.2788 0.099 Uiso 1 1 calc R . .
C45 C 0.5407(3) 0.5441(3) 0.33159(12) 0.086(3) Uani 1 1 d . . .
H45 H 0.5691 0.5169 0.3282 0.129 Uiso 1 1 calc R . .
H45A H 0.5057 0.5258 0.3341 0.129 Uiso 1 1 calc R . .
H45B H 0.5494 0.5648 0.3489 0.129 Uiso 1 1 calc R . .
C46 C 0.6337(2) 0.7778(3) 0.23210(13) 0.061(2) Uani 1 1 d . . .
C47 C 0.5814(2) 0.7616(3) 0.21901(12) 0.068(2) Uani 1 1 d . . .
H47 H 0.5900 0.7299 0.2064 0.082 Uiso 1 1 calc R . .
C48 C 0.5599(4) 0.8058(2) 0.19923(12) 0.095(3) Uani 1 1 d . . .
C49 C 0.6237(3) 0.8271(3) 0.25177(15) 0.085(3) Uani 1 1 d . . .
H49 H 0.6582 0.8386 0.2603 0.127 Uiso 1 1 calc R . .
H49A H 0.5981 0.8170 0.2669 0.127 Uiso 1 1 calc R . .
H49B H 0.6085 0.8571 0.2406 0.127 Uiso 1 1 calc R . .
C50 C 0.6802(3) 0.7864(3) 0.21261(13) 0.096(3) Uani 1 1 d . . .
H50 H 0.7119 0.7982 0.2237 0.144 Uiso 1 1 calc R . .
H50A H 0.6709 0.8143 0.1985 0.144 Uiso 1 1 calc R . .
H50B H 0.6887 0.7523 0.2027 0.144 Uiso 1 1 calc R . .
C51 C 0.6487(3) 0.7876(2) 0.35231(11) 0.064(2) Uani 1 1 d . . .
C52 C 0.6507(3) 0.7955(3) 0.38460(13) 0.079(2) Uani 1 1 d . . .
H52 H 0.6320 0.7643 0.3941 0.095 Uiso 1 1 calc R . .
C53 C 0.6216(3) 0.8491(3) 0.39297(13) 0.082(2) Uani 1 1 d . . .
C54 C 0.6659(3) 0.8370(2) 0.33644(14) 0.084(2) Uani 1 1 d . . .
H54 H 0.6635 0.8302 0.3159 0.126 Uiso 1 1 calc R . .
H54A H 0.7035 0.8460 0.3415 0.126 Uiso 1 1 calc R . .
H54B H 0.6421 0.8675 0.3415 0.126 Uiso 1 1 calc R . .
C55 C 0.5928(3) 0.7696(3) 0.3411(2) 0.156(4) Uani 1 1 d . . .
H55 H 0.5943 0.7658 0.3203 0.234 Uiso 1 1 calc R . .
H55A H 0.5654 0.7969 0.3462 0.234 Uiso 1 1 calc R . .
H55B H 0.5830 0.7346 0.3497 0.234 Uiso 1 1 calc R . .
C56 C 0.8719(3) 0.6896(3) 0.38909(14) 0.079(2) Uani 1 1 d . . .
C57 C 0.8781(2) 0.7514(3) 0.39818(14) 0.1384(16) Uani 1 1 d DU . .
H57 H 0.8897 0.7732 0.3812 0.166 Uiso 1 1 calc R . .
C58 C 0.9209(3) 0.7582(4) 0.42253(14) 0.1447(10) Uani 1 1 d DU . .
C59 C 0.8564(4) 0.6518(4) 0.41167(14) 0.112(3) Uani 1 1 d . . .
H59 H 0.8543 0.6149 0.4038 0.168 Uiso 1 1 calc R . .
H59A H 0.8209 0.6621 0.4194 0.168 Uiso 1 1 calc R . .
H59B H 0.8836 0.6528 0.4270 0.168 Uiso 1 1 calc R . .
C60 C 0.9306(3) 0.6743(4) 0.37842(17) 0.150(4) Uani 1 1 d . . .
H60 H 0.9418 0.6996 0.3634 0.225 Uiso 1 1 calc R . .
H60A H 0.9305 0.6372 0.3709 0.225 Uiso 1 1 calc R . .
H60B H 0.9562 0.6766 0.3944 0.225 Uiso 1 1 calc R . .
O25 O 0.9500(3) 0.7832(4) 0.32536(17) 0.134(5) Uani 1 1 d D . .
O26 O 0.5752(3) 0.6524(3) 0.38555(13) 0.156(3) Uani 1 1 d D . .
O27 O 0.5870(3) 0.9359(2) 0.18712(11) 0.1246(14) Uani 1 1 d U . .
O28 O 0.6629(3) 0.9160(3) 0.16991(13) 0.1442(15) Uani 1 1 d U . .
C61 C 0.6325(4) 0.9395(4) 0.1905(2) 0.1359(12) Uani 1 1 d U . .
C62 C 0.6493(5) 0.9654(5) 0.2150(2) 0.171(3) Uani 1 1 d U . .
H62 H 0.6891 0.9662 0.2156 0.256 Uiso 1 1 calc R . .
H62A H 0.6355 0.9458 0.2317 0.256 Uiso 1 1 calc R . .
H62B H 0.6352 1.0027 0.2151 0.256 Uiso 1 1 calc R . .
O29 O 0.50290(19) 0.8894(2) 0.10242(9) 0.0891(17) Uani 1 1 d . . .
O30 O 0.48802(17) 0.89157(16) 0.16344(8) 0.0680(14) Uani 1 1 d . . .
O31 O 0.6609(3) 0.8207(2) 0.13105(14) 0.163(3) Uani 1 1 d . . .
O32 O 0.5556(3) 0.7894(3) 0.12033(13) 0.165(3) Uani 1 1 d . . .
La2 La 0.93445(15) 1.02731(15) 0.29350(8) 0.2303(14) Uiso 0.33 1 d P A 1
O33 O 0.5257(2) 0.9309(2) 0.36186(11) 0.0965(15) Uiso 1 1 d . . .
O34 O 0.7846(3) 0.4876(3) 0.12777(13) 0.129(2) Uiso 1 1 d . . .
O35 O 0.7573(3) 0.8772(3) 0.12143(16) 0.164(3) Uiso 1 1 d . . .
O36 O 0.5053(3) 0.9328(3) 0.23438(13) 0.130(2) Uiso 1 1 d . . .
La3 La 0.8338(3) 0.7684(3) 0.49624(14) 0.164(2) Uiso 0.13 1 d P . .
La4 La 0.8637(4) 1.0606(4) 0.2388(2) 0.294(4) Uiso 0.17 1 d P A 2
La5 La 0.9931(3) 0.6818(3) 0.46268(16) 0.185(3) Uiso 0.13 1 d P . .
La6 La 1.2148(4) 0.6436(4) 0.25494(18) 0.206(3) Uiso 0.13 1 d P . 1
O37 O 0.4991(4) 0.6096(4) 0.13279(19) 0.202(3) Uiso 1 1 d . . .
O38 O 0.5281(4) 0.4688(4) 0.0984(2) 0.206(4) Uiso 1 1 d . . .
O39 O 0.8083(2) 0.2857(4) 0.3236(2) 0.253(5) Uiso 1 1 d D . .
La7 La 1.1873(5) 0.7233(4) 0.2232(2) 0.247(4) Uiso 0.13 1 d P . 2
O40 O 0.8132(5) 0.8854(5) 0.4097(2) 0.278(5) Uiso 1 1 d . . .
O41 O 0.6872(3) 0.7146(2) 0.14226(15) 0.191(3) Uiso 1 1 d D . .
O42 O 0.5249(3) 0.7045(4) 0.15892(13) 0.214(4) Uiso 1 1 d D . .
O43 O 0.4707(3) 0.6742(4) 0.20234(13) 0.214(4) Uiso 1 1 d D . .
O44 O 1.0367(4) 0.5719(4) 0.4563(2) 0.237(4) Uiso 1 1 d . . .
O45 O 0.9067(2) 0.3114(5) 0.3147(2) 0.279(6) Uiso 1 1 d D . .
O46 O 0.7132(6) 0.7878(6) 0.4538(3) 0.336(7) Uiso 1 1 d . . .
O47 O 0.5234(3) 0.7439(6) 0.38896(19) 0.394(9) Uiso 1 1 d D . .
O48 O 0.6193(6) 0.7418(6) 0.0693(3) 0.330(7) Uiso 1 1 d . . .
O49 O 0.6428(4) 0.6344(3) 0.1175(2) 0.337(7) Uiso 1 1 d D . .
O50 O 0.7818(6) 0.8980(6) 0.1882(3) 0.305(6) Uiso 1 1 d . . .
O51 O 0.8486(4) 1.0041(4) 0.32994(16) 0.130(4) Uiso 0.50 1 d PD . .
O52 O 1.1343(7) 0.8112(7) 0.2308(3) 0.189(7) Uiso 0.50 1 d P . .
O53 O 0.9594(3) 1.0406(3) 0.2500 0.185(5) Uiso 1 2 d S . .

loop_
_atom_site_aniso_label
_atom_site_aniso_U_11
_atom_site_aniso_U_22
_atom_site_aniso_U_33
_atom_site_aniso_U_23
_atom_site_aniso_U_13
_atom_site_aniso_U_12
Pt1 0.06756(15) 0.06601(15) 0.05610(12) -0.00478(12) 0.00092(12) 0.00272(13)
Pt2 0.0896(2) 0.07207(18) 0.09547(19) 0.01487(16) 0.01407(17) -0.00369(16)
Pt3 0.05857(14) 0.06706(15) 0.06669(14) -0.00330(13) -0.00368(12) -0.00034(13)
Pt4 0.06313(15) 0.05890(14) 0.06136(13) 0.00257(12) -0.00311(12) 0.00263(13)
Pt5 0.06040(14) 0.06159(14) 0.06279(13) 0.00370(12) 0.00388(12) 0.00878(13)
Pt6 0.06599(16) 0.07187(16) 0.07599(15) -0.01980(13) -0.01019(13) 0.00941(14)
Ag1 0.0817(3) 0.0702(3) 0.0800(3) 0.0017(3) 0.0136(3) 0.0070(3)
Ag2 0.0780(3) 0.0762(3) 0.0705(3) -0.0026(3) 0.0039(3) 0.0042(3)
Ag3 0.0735(3) 0.1055(4) 0.0666(3) 0.0005(3) -0.0070(3) -0.0072(3)
Ag4 0.0707(3) 0.0647(3) 0.0658(3) -0.0004(2) 0.0021(2) 0.0025(3)
Ag5 0.0832(3) 0.0748(3) 0.0739(3) -0.0028(3) 0.0021(3) 0.0055(3)
Ag6 0.1376(5) 0.1527(6) 0.0988(4) -0.0043(4) 0.0067(4) 0.0660(5)
Ag7 0.0772(3) 0.0908(4) 0.0706(3) -0.0056(3) -0.0004(3) 0.0013(3)
Ag8 0.0930(4) 0.0690(3) 0.0989(4) -0.0041(3) -0.0198(3) 0.0018(3)
Cl1 0.0606(9) 0.0662(9) 0.0620(8) -0.0020(7) -0.0006(7) 0.0013(8)
La1 0.0742(3) 0.0651(2) 0.0744(2) 0.0037(2) 0.0031(2) 0.0028(2)
S1 0.0714(10) 0.0827(11) 0.0564(8) -0.0018(8) -0.0059(8) 0.0034(9)
S2 0.0690(10) 0.0792(11) 0.0646(9) -0.0062(9) -0.0036(8) 0.0082(9)
S3 0.0824(11) 0.0787(11) 0.0647(9) 0.0088(9) 0.0169(9) 0.0092(10)
S4 0.0898(13) 0.0580(10) 0.1036(13) -0.0003(10) 0.0120(11) -0.0020(10)
S5 0.0761(11) 0.0785(11) 0.0761(11) -0.0076(9) 0.0035(9) 0.0064(10)
S6 0.0607(10) 0.0818(11) 0.0651(9) 0.0020(9) -0.0058(8) 0.0152(9)
S7 0.0670(10) 0.0556(9) 0.0660(9) -0.0016(8) -0.0021(8) -0.0005(8)
S8 0.0796(11) 0.0689(10) 0.0517(8) -0.0055(8) 0.0005(8) 0.0133(9)
S9 0.0603(9) 0.0576(9) 0.0722(9) -0.0006(8) 0.0092(8) 0.0019(8)
S10 0.0643(10) 0.0633(10) 0.0678(9) 0.0085(8) 0.0032(8) 0.0138(8)
S11 0.0694(10) 0.0585(9) 0.0636(9) -0.0104(8) 0.0011(8) 0.0112(8)
S12 0.0684(11) 0.0865(12) 0.0945(12) -0.0202(10) -0.0156(9) 0.0112(10)
O1 0.095(3) 0.105(4) 0.092(3) -0.027(3) -0.040(3) 0.004(3)
O2 0.115(4) 0.126(4) 0.104(3) 0.007(3) -0.041(3) 0.025(3)
O3 0.084(3) 0.101(3) 0.088(3) -0.036(3) 0.004(3) -0.021(3)
O4 0.167(5) 0.285(6) 0.164(5) -0.083(5) -0.002(4) 0.156(4)
O5 0.101(4) 0.200(5) 0.130(4) 0.094(3) 0.013(3) -0.048(4)
O6 0.099(4) 0.200(5) 0.113(4) 0.082(3) 0.007(3) -0.017(4)
O7 0.156(3) 0.108(3) 0.357(3) -0.063(3) 0.033(3) -0.017(3)
O8 0.152(3) 0.110(3) 0.362(3) -0.066(3) 0.030(3) -0.029(3)
O9 0.080(2) 0.213(3) 0.191(3) 0.045(3) 0.012(2) -0.078(2)
O10 0.140(4) 0.233(5) 0.230(5) 0.039(4) 0.030(4) -0.094(4)
O11 0.084(3) 0.083(3) 0.070(3) -0.011(2) -0.010(2) 0.019(3)
O12 0.080(3) 0.089(3) 0.088(3) 0.013(3) -0.015(3) -0.015(3)
O13 0.048(2) 0.081(3) 0.137(4) -0.008(3) -0.028(2) -0.039(2)
O14 0.107(4) 0.060(3) 0.097(3) -0.019(2) -0.020(3) 0.004(3)
O15 0.191(6) 0.150(5) 0.094(3) 0.054(3) 0.052(4) 0.044(5)
O16 0.238(7) 0.100(4) 0.074(3) -0.005(3) 0.042(4) 0.010(4)
O17 0.070(3) 0.178(6) 0.146(5) 0.002(5) -0.035(3) -0.011(4)
O18 0.211(5) 0.105(4) 0.169(4) 0.044(3) 0.128(3) 0.014(4)
O19 0.120(4) 0.091(3) 0.050(2) 0.008(2) 0.003(2) 0.044(3)
O20 0.066(3) 0.110(3) 0.064(2) 0.037(2) 0.007(2) 0.008(3)
O21 0.110(4) 0.059(3) 0.142(4) -0.042(3) -0.025(3) 0.004(3)
O22 0.077(3) 0.137(4) 0.126(4) 0.014(4) 0.027(3) 0.048(3)
O23 0.112(2) 0.141(3) 0.195(3) -0.064(2) -0.074(2) 0.057(2)
O24 0.088(2) 0.135(2) 0.209(3) -0.062(2) -0.084(2) 0.062(2)
N1 0.146(5) 0.098(4) 0.032(2) -0.025(3) 0.002(3) 0.014(4)
N2 0.075(3) 0.067(3) 0.065(3) -0.020(3) 0.008(3) 0.017(3)
N3 0.117(5) 0.049(3) 0.110(4) 0.036(3) 0.024(4) -0.012(3)
N4 0.093(5) 0.090(5) 0.173(7) -0.017(5) 0.000(5) -0.013(4)
N5 0.103(4) 0.096(4) 0.044(3) 0.018(3) 0.003(3) -0.052(3)
N6 0.096(4) 0.086(4) 0.064(3) 0.020(3) 0.008(3) 0.028(3)
N7 0.102(4) 0.064(3) 0.071(3) -0.011(3) -0.028(3) 0.019(3)
N8 0.092(4) 0.110(4) 0.064(3) 0.012(3) -0.003(3) -0.044(3)
N9 0.070(3) 0.082(3) 0.058(3) 0.013(3) 0.025(2) 0.042(3)
N10 0.071(3) 0.060(3) 0.115(4) 0.017(3) 0.003(3) 0.013(3)
N11 0.037(3) 0.140(5) 0.058(3) 0.017(3) -0.006(2) 0.025(3)
N12 0.100(4) 0.122(5) 0.174(6) -0.045(5) -0.071(4) 0.058(4)
C1 0.069(4) 0.074(4) 0.067(4) 0.033(3) 0.014(3) 0.000(3)
C2 0.115(5) 0.060(4) 0.047(3) -0.018(3) -0.015(3) -0.007(4)
C3 0.091(5) 0.074(4) 0.105(5) -0.022(4) -0.010(4) 0.036(4)
C4 0.063(4) 0.118(6) 0.100(5) 0.004(4) -0.045(3) -0.032(4)
C5 0.086(4) 0.150(6) 0.201(8) 0.075(6) 0.029(5) 0.089(4)
C6 0.067(4) 0.067(4) 0.069(4) -0.034(3) 0.000(3) 0.002(3)
C7 0.073(4) 0.143(5) 0.076(4) -0.019(4) -0.001(3) 0.075(4)
C8 0.107(5) 0.134(5) 0.129(5) -0.075(4) 0.058(4) -0.073(4)
C9 0.065(4) 0.111(5) 0.083(4) -0.031(4) 0.032(3) 0.015(4)
C10 0.100(5) 0.137(6) 0.072(4) -0.030(4) 0.004(4) 0.029(5)
C11 0.058(4) 0.130(6) 0.072(4) 0.013(4) 0.033(3) 0.008(4)
C12 0.134(7) 0.126(6) 0.079(4) 0.064(4) 0.015(5) 0.020(6)
C13 0.129(6) 0.112(6) 0.089(5) 0.035(4) -0.041(4) 0.017(5)
C14 0.097(5) 0.087(5) 0.054(3) -0.009(3) 0.015(4) 0.017(4)
C15 0.142(6) 0.086(5) 0.054(3) 0.008(3) 0.050(4) 0.007(5)
C16 0.100(5) 0.057(5) 0.249(9) 0.000(6) 0.084(6) -0.001(4)
C17 0.138(3) 0.093(3) 0.353(3) -0.071(3) 0.025(3) -0.015(3)
C18 0.1473(18) 0.1034(18) 0.3563(19) -0.0664(18) 0.0303(18) -0.0163(18)
C19 0.179(8) 0.096(6) 0.166(7) -0.047(5) 0.097(6) -0.051(6)
C20 0.122(6) 0.099(6) 0.204(8) -0.017(6) 0.089(6) -0.013(5)
C21 0.109(5) 0.059(4) 0.084(4) 0.016(4) -0.020(4) -0.028(4)
C22 0.081(3) 0.190(3) 0.177(3) 0.037(3) 0.010(3) -0.082(3)
C23 0.088(2) 0.201(2) 0.187(2) 0.041(2) 0.013(2) -0.0844(19)
C24 0.082(4) 0.108(5) 0.100(5) 0.044(4) -0.012(4) -0.053(4)
C25 0.151(7) 0.061(4) 0.117(5) 0.049(4) 0.006(5) -0.018(5)
C26 0.082(4) 0.094(4) 0.051(3) 0.024(3) -0.011(3) -0.045(4)
C27 0.048(3) 0.076(4) 0.063(3) -0.003(3) 0.001(3) -0.015(3)
C28 0.116(5) 0.073(4) 0.046(3) -0.013(3) -0.003(4) -0.009(4)
C29 0.067(4) 0.105(5) 0.061(4) 0.004(4) -0.021(3) 0.017(4)
C30 0.078(4) 0.064(4) 0.091(4) 0.030(3) 0.006(4) 0.016(4)
C31 0.050(3) 0.058(4) 0.098(4) -0.002(3) 0.001(3) -0.010(3)
C32 0.058(4) 0.070(4) 0.081(4) 0.008(3) 0.011(3) 0.034(3)
C33 0.098(4) 0.030(3) 0.085(4) 0.006(3) -0.041(3) 0.033(3)
C34 0.117(6) 0.061(4) 0.073(4) 0.022(3) -0.023(4) 0.006(4)
C35 0.112(5) 0.065(4) 0.068(4) -0.034(3) 0.017(4) 0.024(4)
C36 0.060(4) 0.090(5) 0.056(3) 0.000(3) 0.014(3) 0.000(3)
C37 0.167(7) 0.056(4) 0.068(4) -0.013(3) 0.040(4) 0.018(5)
C38 0.215(9) 0.078(5) 0.038(3) 0.003(4) 0.009(5) 0.026(6)
C39 0.147(7) 0.111(6) 0.052(4) 0.020(4) -0.022(4) -0.010(6)
C40 0.164(7) 0.091(5) 0.078(4) -0.032(4) 0.044(5) -0.039(5)
C41 0.061(4) 0.101(5) 0.055(3) 0.021(3) 0.004(3) -0.006(4)
C42 0.074(4) 0.044(3) 0.091(4) -0.003(3) 0.019(4) 0.015(3)
C43 0.043(4) 0.095(5) 0.150(7) 0.014(5) 0.015(4) 0.013(4)
C44 0.053(3) 0.061(3) 0.086(4) -0.044(3) -0.017(3) 0.015(3)
C45 0.125(6) 0.087(5) 0.047(3) 0.028(3) -0.022(4) 0.006(4)
C46 0.036(3) 0.076(4) 0.070(4) 0.013(3) 0.002(3) 0.009(3)
C47 0.063(4) 0.076(4) 0.066(3) 0.023(3) 0.005(3) 0.028(3)
C48 0.200(8) 0.039(3) 0.045(3) -0.019(3) -0.014(4) 0.000(5)
C49 0.075(4) 0.079(4) 0.100(5) 0.017(4) -0.002(4) 0.029(4)
C50 0.129(6) 0.080(4) 0.078(4) 0.044(3) -0.018(4) -0.045(4)
C51 0.096(5) 0.054(4) 0.043(3) -0.003(3) 0.015(3) -0.010(4)
C52 0.109(5) 0.060(4) 0.068(4) 0.001(3) 0.028(4) 0.022(4)
C53 0.095(5) 0.097(5) 0.055(4) 0.012(3) -0.011(3) 0.049(4)
C54 0.094(5) 0.052(4) 0.108(5) -0.011(4) 0.041(4) 0.016(4)
C55 0.050(4) 0.131(6) 0.286(9) -0.124(5) -0.062(5) 0.038(4)
C56 0.087(5) 0.081(5) 0.069(4) -0.012(4) 0.002(4) -0.012(4)
C57 0.094(3) 0.134(3) 0.187(3) -0.066(3) -0.080(3) 0.065(3)
C58 0.1019(17) 0.1356(18) 0.1965(18) -0.0666(18) -0.0771(17) 0.0605(17)
C59 0.125(7) 0.148(7) 0.063(4) -0.017(5) -0.024(4) -0.009(6)
C60 0.092(5) 0.256(10) 0.102(6) -0.019(6) -0.022(5) 0.106(5)
O25 0.135(9) 0.111(9) 0.155(10) 0.012(8) -0.039(8) -0.045(7)
O26 0.157(5) 0.187(6) 0.125(4) -0.022(5) 0.063(4) -0.002(5)
O27 0.149(3) 0.130(3) 0.095(2) 0.014(2) -0.034(2) -0.014(2)
O28 0.166(3) 0.146(3) 0.121(3) 0.018(2) -0.022(3) -0.018(3)
C61 0.163(2) 0.138(2) 0.107(2) 0.016(2) -0.029(2) -0.016(2)
C62 0.223(6) 0.167(5) 0.121(5) 0.038(5) -0.046(5) -0.011(5)
O29 0.085(3) 0.111(3) 0.071(3) -0.007(3) -0.008(2) -0.030(3)
O30 0.068(3) 0.054(2) 0.082(2) 0.026(2) 0.007(2) 0.006(2)
O31 0.183(5) 0.096(4) 0.209(5) 0.049(4) 0.102(4) 0.071(3)
O32 0.249(7) 0.114(5) 0.133(4) -0.016(4) -0.092(4) 0.023(5)

loop_
_atom_type_symbol
_atom_type_description
_atom_type_scat_dispersion_real
_atom_type_scat_dispersion_imag
_atom_type_scat_source
La La -0.2871 2.4523 'International Tables Vol C Tables 4.2.6.8 and 6.1.1.4'
Pt Pt -1.7033 8.3905 'International Tables Vol C Tables 4.2.6.8 and 6.1.1.4'
Ag Ag -0.8971 1.1015 'International Tables Vol C Tables 4.2.6.8 and 6.1.1.4'
Cl Cl 0.1484 0.1585 'International Tables Vol C Tables 4.2.6.8 and 6.1.1.4'
S S 0.1246 0.1234 'International Tables Vol C Tables 4.2.6.8 and 6.1.1.4'
N N 0.0061 0.0033 'International Tables Vol C Tables 4.2.6.8 and 6.1.1.4'
O O 0.0106 0.0060 'International Tables Vol C Tables 4.2.6.8 and 6.1.1.4'
C C 0.0033 0.0016 'International Tables Vol C Tables 4.2.6.8 and 6.1.1.4'
H H 0.0000 0.0000 'International Tables Vol C Tables 4.2.6.8 and 6.1.1.4'

loop_
_geom_angle_atom_site_label_1
_geom_angle_atom_site_label_2
_geom_angle_atom_site_label_3
_geom_angle
_geom_angle_site_symmetry_1
_geom_angle_site_symmetry_3
N2 Pt1 N1 91.3(2) . .
N2 Pt1 S1 174.56(15) . .
N1 Pt1 S1 83.96(17) . .
N2 Pt1 S2 85.84(14) . .
N1 Pt1 S2 172.55(16) . .
S1 Pt1 S2 99.15(6) . .
N4 Pt2 N3 91.2(2) . .
N4 Pt2 S3 170.3(2) . .
N3 Pt2 S3 87.81(15) . .
N4 Pt2 S4 84.41(15) . .
N3 Pt2 S4 171.64(16) . .
S3 Pt2 S4 97.72(6) . .
N5 Pt3 N6 93.1(2) . .
N5 Pt3 S6 177.55(14) . .
N6 Pt3 S6 85.20(16) . .
N5 Pt3 S5 83.69(15) . .
N6 Pt3 S5 175.95(16) . .
S6 Pt3 S5 98.07(7) . .
N8 Pt4 N7 90.0(2) . .
N8 Pt4 S8 86.00(17) . .
N7 Pt4 S8 173.98(15) . .
N8 Pt4 S7 175.06(17) . .
N7 Pt4 S7 85.11(15) . .
S8 Pt4 S7 98.92(6) . .
N9 Pt5 N10 92.6(2) . .
N9 Pt5 S10 175.40(15) . .
N10 Pt5 S10 84.21(16) . .
N9 Pt5 S9 86.01(14) . .
N10 Pt5 S9 174.34(16) . .
S10 Pt5 S9 97.46(6) . .
N12 Pt6 N11 93.9(2) . .
N12 Pt6 S12 82.5(2) . .
N11 Pt6 S12 176.14(14) . .
N12 Pt6 S11 177.7(2) . .
N11 Pt6 S11 84.45(14) . .
S12 Pt6 S11 99.21(6) . .
S10 Ag1 S1 122.15(6) . .
S10 Ag1 S3 118.53(6) . .
S1 Ag1 S3 117.50(6) . .
S2 Ag2 S5 126.14(6) . .
S2 Ag2 S3 119.43(6) . .
S5 Ag2 S3 113.62(6) . .
S2 Ag2 Cl1 96.55(5) . .
S5 Ag2 Cl1 93.45(5) . .
S3 Ag2 Cl1 88.44(5) . .
S6 Ag3 S2 124.72(6) . .
S6 Ag3 S7 117.77(6) . .
S2 Ag3 S7 113.91(6) . .
S9 Ag4 S7 118.54(6) . .
S9 Ag4 S1 124.73(6) . .
S7 Ag4 S1 116.04(6) . .
S9 Ag4 Cl1 94.50(5) . .
S7 Ag4 Cl1 89.08(5) . .
S1 Ag4 Cl1 94.41(5) . .
S4 Ag5 S11 121.74(6) . .
S4 Ag5 S10 124.55(6) . .
S11 Ag5 S10 112.64(6) . .
S4 Ag5 Cl1 94.38(6) . .
S11 Ag5 Cl1 94.01(5) . .
S10 Ag5 Cl1 91.82(5) . .
S5 Ag6 S4 113.55(7) . .
S5 Ag6 S12 118.64(7) . .
S4 Ag6 S12 112.92(7) . .
S8 Ag7 S12 117.13(6) . .
S8 Ag7 S6 124.67(6) . .
S12 Ag7 S6 116.87(6) . .
S8 Ag7 Cl1 93.90(5) . .
S12 Ag7 Cl1 93.15(6) . .
S6 Ag7 Cl1 94.40(5) . .
S8 Ag8 S11 115.07(6) . .
S8 Ag8 S9 110.46(6) . .
S11 Ag8 S9 110.36(6) . .
S8 Ag8 O26 105.56(17) . .
S11 Ag8 O26 104.58(17) . .
S9 Ag8 O26 110.51(16) . .
Ag7 Cl1 Ag4 109.78(5) . .
Ag7 Cl1 Ag2 108.92(5) . .
Ag4 Cl1 Ag2 109.31(5) . .
Ag7 Cl1 Ag5 108.92(5) . .
Ag4 Cl1 Ag5 109.09(5) . .
Ag2 Cl1 Ag5 110.81(5) . .
O11 La1 O3 76.36(15) 5_675 4_655
O11 La1 O32 147.33(18) 5_675 .
O3 La1 O32 85.36(19) 4_655 .
O11 La1 O31 129.20(18) 5_675 .
O3 La1 O31 71.78(19) 4_655 .
O32 La1 O31 67.1(2) . .
O11 La1 O20 139.30(14) 5_675 .
O3 La1 O20 141.19(15) 4_655 .
O32 La1 O20 68.58(17) . .
O31 La1 O20 71.74(18) . .
O11 La1 O29 77.62(15) 5_675 .
O3 La1 O29 70.80(15) 4_655 .
O32 La1 O29 70.8(2) . .
O31 La1 O29 124.82(19) . .
O20 La1 O29 122.29(15) . .
O11 La1 O30 85.16(13) 5_675 .
O3 La1 O30 137.69(14) 4_655 .
O32 La1 O30 90.8(2) . .
O31 La1 O30 143.42(17) . .
O20 La1 O30 73.14(13) . .
O29 La1 O30 68.19(14) . .
O11 La1 O28 79.51(18) 5_675 .
O3 La1 O28 102.38(18) 4_655 .
O32 La1 O28 131.4(2) . .
O31 La1 O28 70.2(2) . .
O20 La1 O28 77.11(18) . .
O29 La1 O28 157.09(19) . .
O30 La1 O28 111.29(17) . .
O11 La1 O27 68.65(16) 5_675 .
O3 La1 O27 135.64(17) 4_655 .
O32 La1 O27 137.88(19) . .
O31 La1 O27 110.9(2) . .
O20 La1 O27 71.12(16) . .
O29 La1 O27 124.29(17) . .
O30 La1 O27 66.02(16) . .
O28 La1 O27 45.9(2) . .
O11 La1 C61 72.0(2) 5_675 .
O3 La1 C61 121.9(2) 4_655 .
O32 La1 C61 140.2(2) . .
O31 La1 C61 92.7(3) . .
O20 La1 C61 72.7(2) . .
O29 La1 C61 141.8(2) . .
O30 La1 C61 86.4(2) . .
O28 La1 C61 25.3(2) . .
O27 La1 C61 20.6(2) . .
C1 S1 Pt1 99.8(2) . .
C1 S1 Ag1 118.8(2) . .
Pt1 S1 Ag1 125.61(8) . .
C1 S1 Ag4 111.5(2) . .
Pt1 S1 Ag4 116.37(7) . .
Ag1 S1 Ag4 84.86(5) . .
C6 S2 Pt1 100.2(2) . .
C6 S2 Ag3 118.1(2) . .
Pt1 S2 Ag3 120.27(8) . .
C6 S2 Ag2 113.7(2) . .
Pt1 S2 Ag2 120.78(8) . .
Ag3 S2 Ag2 84.84(6) . .
C11 S3 Pt2 99.8(3) . .
C11 S3 Ag1 109.7(2) . .
Pt2 S3 Ag1 120.13(8) . .
C11 S3 Ag2 113.9(3) . .
Pt2 S3 Ag2 121.82(8) . .
Ag1 S3 Ag2 92.09(6) . .
C16 S4 Pt2 96.4(3) . .
C16 S4 Ag5 114.1(2) . .
Pt2 S4 Ag5 112.41(8) . .
C16 S4 Ag6 116.0(3) . .
Pt2 S4 Ag6 121.36(8) . .
Ag5 S4 Ag6 97.63(7) . .
C21 S5 Pt3 99.5(2) . .
C21 S5 Ag6 114.7(2) . .
Pt3 S5 Ag6 117.00(8) . .
C21 S5 Ag2 110.4(2) . .
Pt3 S5 Ag2 114.88(8) . .
Ag6 S5 Ag2 100.88(7) . .
C26 S6 Pt3 103.4(2) . .
C26 S6 Ag3 111.6(2) . .
Pt3 S6 Ag3 117.45(7) . .
C26 S6 Ag7 115.3(2) . .
Pt3 S6 Ag7 119.90(8) . .
Ag3 S6 Ag7 89.37(6) . .
C31 S7 Pt4 100.2(2) . .
C31 S7 Ag3 114.2(2) . .
Pt4 S7 Ag3 123.37(7) . .
C31 S7 Ag4 110.4(2) . .
Pt4 S7 Ag4 113.02(7) . .
Ag3 S7 Ag4 95.96(6) . .
C36 S8 Pt4 100.7(2) . .
C36 S8 Ag8 112.1(2) . .
Pt4 S8 Ag8 119.51(7) . .
C36 S8 Ag7 108.4(2) . .
Pt4 S8 Ag7 114.95(7) . .
Ag8 S8 Ag7 101.09(6) . .
C41 S9 Pt5 99.7(2) . .
C41 S9 Ag8 108.38(19) . .
Pt5 S9 Ag8 121.30(7) . .
C41 S9 Ag4 113.1(2) . .
Pt5 S9 Ag4 112.54(7) . .
Ag8 S9 Ag4 102.16(6) . .
C46 S10 Pt5 102.08(18) . .
C46 S10 Ag1 108.62(19) . .
Pt5 S10 Ag1 119.07(7) . .
C46 S10 Ag5 117.18(19) . .
Pt5 S10 Ag5 121.28(7) . .
Ag1 S10 Ag5 88.71(6) . .
C51 S11 Pt6 99.4(2) . .
C51 S11 Ag8 111.7(2) . .
Pt6 S11 Ag8 117.28(7) . .
C51 S11 Ag5 111.80(18) . .
Pt6 S11 Ag5 113.05(7) . .
Ag8 S11 Ag5 103.93(6) . .
C56 S12 Pt6 100.0(2) . .
C56 S12 Ag7 110.7(2) . .
Pt6 S12 Ag7 118.63(8) . .
C56 S12 Ag6 111.8(2) . .
Pt6 S12 Ag6 120.04(8) . .
Ag7 S12 Ag6 96.15(7) . .
C8 O3 La1 150.3(5) . 4_645
C18 O7 La4 130.8(5) . .
C18 O8 La2 123.7(4) . .
C23 O9 La6 123.6(5) . .
C28 O11 La1 139.4(4) . 5_765
C48 O20 La1 140.7(5) . .
C58 O23 La3 172.2(6) . .
C58 O24 La5 107.2(6) . .
C2 N1 Pt1 120.3(4) . .
C7 N2 Pt1 115.5(4) . .
C12 N3 Pt2 109.0(4) . .
C17 N4 Pt2 119.7(4) . .
C22 N5 Pt3 115.1(5) . .
C27 N6 Pt3 111.7(4) . .
C32 N7 Pt4 114.9(4) . .
C37 N8 Pt4 114.9(4) . .
C42 N9 Pt5 113.7(4) . .
C47 N10 Pt5 116.4(4) . .
C52 N11 Pt6 120.0(4) . .
C57 N12 Pt6 120.0(5) . .
C4 C1 C2 114.9(6) . .
C4 C1 C5 110.9(6) . .
C2 C1 C5 104.7(5) . .
C4 C1 S1 114.3(4) . .
C2 C1 S1 107.2(4) . .
C5 C1 S1 103.7(4) . .
N1 C2 C3 109.3(5) . .
N1 C2 C1 105.2(5) . .
C3 C2 C1 110.0(6) . .
O1 C3 O2 121.4(7) . .
O1 C3 C2 126.5(7) . .
O2 C3 C2 111.6(6) . .
C10 C6 C9 113.5(6) . .
C10 C6 C7 112.3(6) . .
C9 C6 C7 112.8(5) . .
C10 C6 S2 104.3(4) . .
C9 C6 S2 108.3(4) . .
C7 C6 S2 104.9(4) . .
N2 C7 C8 101.3(5) . .
N2 C7 C6 110.4(6) . .
C8 C7 C6 111.8(6) . .
O3 C8 O4 125.1(7) . .
O3 C8 C7 128.7(7) . .
O4 C8 C7 106.2(6) . .
C15 C11 C12 115.9(6) . .
C15 C11 C14 108.4(6) . .
C12 C11 C14 117.6(6) . .
C15 C11 S3 106.9(5) . .
C12 C11 S3 101.5(5) . .
C14 C11 S3 105.3(4) . .
N3 C12 C11 110.1(6) . .
N3 C12 C13 104.9(6) . .
C11 C12 C13 104.1(6) . .
O5 C13 O6 129.1(8) . .
O5 C13 C12 119.2(7) . .
O6 C13 C12 111.2(7) . .
C17 C16 C19 108.8(6) . .
C17 C16 C20 110.7(6) . .
C19 C16 C20 109.9(6) . .
C17 C16 S4 110.2(5) . .
C19 C16 S4 110.7(5) . .
C20 C16 S4 106.5(5) . .
N4 C17 C16 108.3(6) . .
N4 C17 C18 108.9(5) . .
C16 C17 C18 118.3(5) . .
O8 C18 O7 121.1(6) . .
O8 C18 C17 119.8(5) . .
O7 C18 C17 115.8(6) . .
O7 C18 La2 91.2(4) . .
C17 C18 La2 153.1(4) . .
C24 C21 C22 110.2(7) . .
C24 C21 C25 110.8(6) . .
C22 C21 C25 115.5(6) . .
C24 C21 S5 111.9(5) . .
C22 C21 S5 103.4(5) . .
C25 C21 S5 104.7(5) . .
N5 C22 C21 110.0(7) . .
N5 C22 C23 105.7(6) . .
C21 C22 C23 113.8(8) . .
O10 C23 O9 116.6(7) . .
O10 C23 C22 121.5(7) . .
O9 C23 C22 121.6(6) . .
C30 C26 C27 113.1(5) . .
C30 C26 C29 112.8(5) . .
C27 C26 C29 109.0(5) . .
C30 C26 S6 107.9(4) . .
C27 C26 S6 103.3(4) . .
C29 C26 S6 110.3(5) . .
N6 C27 C26 111.9(5) . .
N6 C27 C28 105.7(5) . .
C26 C27 C28 114.3(5) . .
O11 C28 O12 125.5(6) . .
O11 C28 C27 122.1(6) . .
O12 C28 C27 112.3(6) . .
C34 C31 C35 114.6(6) . .
C34 C31 C32 111.6(5) . .
C35 C31 C32 111.2(5) . .
C34 C31 S7 108.4(5) . .
C35 C31 S7 106.9(4) . .
C32 C31 S7 103.3(4) . .
N7 C32 C33 109.3(5) . .
N7 C32 C31 108.3(5) . .
C33 C32 C31 112.6(5) . .
O13 C33 O14 128.2(6) . .
O13 C33 C32 121.3(5) . .
O14 C33 C32 110.5(5) . .
C39 C36 C40 114.9(6) . .
C39 C36 C37 107.5(6) . .
C40 C36 C37 109.5(6) . .
C39 C36 S8 111.8(5) . .
C40 C36 S8 107.3(5) . .
C37 C36 S8 105.5(4) . .
C36 C37 C38 118.5(7) . .
C36 C37 N8 113.1(6) . .
C38 C37 N8 107.0(5) . .
O16 C38 O15 123.2(6) . .
O16 C38 C37 119.8(7) . .
O15 C38 C37 116.1(6) . .
C42 C41 C45 113.5(5) . .
C42 C41 C44 111.6(5) . .
C45 C41 C44 107.2(5) . .
C42 C41 S9 106.1(5) . .
C45 C41 S9 113.3(5) . .
C44 C41 S9 104.9(4) . .
C41 C42 N9 109.0(5) . .
C41 C42 C43 111.7(5) . .
N9 C42 C43 108.4(5) . .
O17 C43 O18 125.8(7) . .
O17 C43 C42 122.7(8) . .
O18 C43 C42 111.4(6) . .
C47 C46 C50 117.1(5) . .
C47 C46 C49 108.8(5) . .
C50 C46 C49 112.3(5) . .
C47 C46 S10 105.3(4) . .
C50 C46 S10 106.0(4) . .
C49 C46 S10 106.6(4) . .
C46 C47 N10 111.9(5) . .
C46 C47 C48 111.2(6) . .
N10 C47 C48 115.7(6) . .
O20 C48 O19 124.7(6) . .
O20 C48 C47 120.1(7) . .
O19 C48 C47 115.0(5) . .
C54 C51 C52 112.4(5) . .
C54 C51 C55 108.7(6) . .
C52 C51 C55 113.8(6) . .
C54 C51 S11 109.2(4) . .
C52 C51 S11 107.3(4) . .
C55 C51 S11 105.0(4) . .
N11 C52 C51 109.1(5) . .
N11 C52 C53 110.0(5) . .
C51 C52 C53 110.1(5) . .
O21 C53 O22 125.4(7) . .
O21 C53 C52 122.1(6) . .
O22 C53 C52 112.4(6) . .
C59 C56 C60 108.4(7) . .
C59 C56 C57 116.3(6) . .
C60 C56 C57 103.1(6) . .
C59 C56 S12 113.6(5) . .
C60 C56 S12 109.6(5) . .
C57 C56 S12 105.3(4) . .
N12 C57 C58 118.3(6) . .
N12 C57 C56 99.1(5) . .
C58 C57 C56 111.2(6) . .
O24 C58 O23 121.6(7) . .
O24 C58 C57 130.4(7) . .
O23 C58 C57 108.0(5) . .
C61 O27 La1 102.4(6) . .
C61 O28 La1 97.3(6) . .
O27 C61 O28 114.4(9) . .
O27 C61 C62 116.7(10) . .
O28 C61 C62 128.8(10) . .
O27 C61 La1 57.0(5) . .
O28 C61 La1 57.4(5) . .
C62 C61 La1 173.7(8) . .
O8 La2 O53 103.7(3) . .
O8 La2 O51 61.5(3) . .
O53 La2 O51 146.2(3) . .
O8 La2 C18 20.63(18) . .
O53 La2 C18 84.62(19) . .
O51 La2 C18 74.2(2) . .
La6 La3 La3 146.9(6) 8_645 6_556
La6 La3 La7 69.2(5) 8_645 8_645
La3 La3 La7 102.5(3) 6_556 8_645
La6 La3 O23 90.6(5) 8_645 .
La3 La3 O23 121.4(4) 6_556 .
La7 La3 O23 86.0(3) 8_645 .
La6 La3 O46 61.0(5) 8_645 6_556
La3 La3 O46 86.1(4) 6_556 6_556
La7 La3 O46 76.8(4) 8_645 6_556
O23 La3 O46 150.5(4) . 6_556
La6 La3 La6 146.2(6) 8_645 3_465
La3 La3 La6 12.9(2) 6_556 3_465
La7 La3 La6 90.8(3) 8_645 3_465
O23 La3 La6 115.8(3) . 3_465
O46 La3 La6 88.7(4) 6_556 3_465
La6 La3 La7 106.9(5) 8_645 3_465
La3 La3 La7 42.1(2) 6_556 3_465
La7 La3 La7 72.5(4) 8_645 3_465
O23 La3 La7 144.4(3) . 3_465
O46 La3 La7 51.1(3) 6_556 3_465
La6 La3 La7 39.5(2) 3_465 3_465
O53 La4 O7 78.2(3) . .
O53 La4 La4 54.9(3) . 5_775
O7 La4 La4 125.3(4) . 5_775
O24 La5 O44 130.0(4) . .
O24 La5 La6 88.7(3) . 8_645
O44 La5 La6 123.3(3) . 8_645
La3 La6 O46 88.6(6) 7_564 3_565
La3 La6 O9 166.8(6) 7_564 .
O46 La6 O9 81.3(4) 3_565 .
La3 La6 La3 20.2(4) 7_564 3_565
O46 La6 La3 68.5(4) 3_565 3_565
O9 La6 La3 148.1(4) . 3_565
La3 La6 La5 111.0(5) 7_564 7_564
O46 La6 La5 157.8(5) 3_565 7_564
O9 La6 La5 80.6(3) . 7_564
La3 La6 La5 131.1(3) 3_565 7_564
O52 La7 La3 140.6(6) . 7_564
O52 La7 La3 112.2(5) . 3_565
La3 La7 La3 35.4(3) 7_564 3_565
O52 La7 La7 74.1(5) . 5_775
La3 La7 La7 67.9(3) 7_564 5_775
La3 La7 La7 39.56(19) 3_565 5_775
La2 O53 La2 169.1(7) 5_775 .
La2 O53 La4 87.6(4) 5_775 5_775
La2 O53 La4 83.4(4) . 5_775
La2 O53 La4 83.4(4) 5_775 .
La2 O53 La4 87.6(4) . .
La4 O53 La4 70.3(6) 5_775 .

loop_
_geom_bond_atom_site_label_1
_geom_bond_atom_site_label_2
_geom_bond_distance
_geom_bond_site_symmetry_2
Pt1 N2 2.030(5) .
Pt1 N1 2.053(5) .
Pt1 S1 2.2571(18) .
Pt1 S2 2.2679(17) .
Pt2 N4 1.983(6) .
Pt2 N3 2.045(5) .
Pt2 S3 2.2208(19) .
Pt2 S4 2.277(2) .
Pt3 N5 2.031(5) .
Pt3 N6 2.051(5) .
Pt3 S6 2.2505(17) .
Pt3 S5 2.2610(19) .
Pt4 N8 2.016(5) .
Pt4 N7 2.057(5) .
Pt4 S8 2.2407(17) .
Pt4 S7 2.2631(16) .
Pt5 N9 2.039(5) .
Pt5 N10 2.040(5) .
Pt5 S10 2.2573(17) .
Pt5 S9 2.2574(17) .
Pt6 N12 2.000(7) .
Pt6 N11 2.007(5) .
Pt6 S12 2.2480(19) .
Pt6 S11 2.2707(17) .
Ag1 S10 2.4598(17) .
Ag1 S1 2.4670(19) .
Ag1 S3 2.491(2) .
Ag2 S2 2.5082(19) .
Ag2 S5 2.5143(19) .
Ag2 S3 2.5378(19) .
Ag2 Cl1 2.8519(16) .
Ag3 S6 2.4909(18) .
Ag3 S2 2.5042(17) .
Ag3 S7 2.5064(18) .
Ag4 S9 2.5394(17) .
Ag4 S7 2.5450(17) .
Ag4 S1 2.5556(16) .
Ag4 Cl1 2.8358(17) .
Ag5 S4 2.476(2) .
Ag5 S11 2.5246(17) .
Ag5 S10 2.5511(17) .
Ag5 Cl1 2.8594(17) .
Ag6 S5 2.486(2) .
Ag6 S4 2.500(2) .
Ag6 S12 2.539(2) .
Ag7 S8 2.5153(18) .
Ag7 S12 2.538(2) .
Ag7 S6 2.5431(18) .
Ag7 Cl1 2.8284(16) .
Ag8 S8 2.5135(18) .
Ag8 S11 2.5140(18) .
Ag8 S9 2.5340(18) .
Ag8 O26 2.593(7) .
La1 O11 2.457(5) 5_675
La1 O3 2.460(4) 4_655
La1 O32 2.486(6) .
La1 O31 2.490(6) .
La1 O20 2.509(4) .
La1 O29 2.527(5) .
La1 O30 2.610(4) .
La1 O28 2.667(7) .
La1 O27 2.695(6) .
La1 C61 3.139(10) .
S1 C1 1.848(7) .
S2 C6 1.834(6) .
S3 C11 1.856(7) .
S4 C16 1.789(7) .
S5 C21 1.793(8) .
S6 C26 1.841(7) .
S7 C31 1.863(6) .
S8 C36 1.848(6) .
S9 C41 1.856(7) .
S10 C46 1.898(6) .
S11 C51 1.855(6) .
S12 C56 1.802(7) .
O1 C3 1.065(9) .
O2 C3 1.297(9) .
O3 C8 1.127(9) .
O3 La1 2.460(4) 4_645
O4 C8 1.483(11) .
O5 C13 1.108(10) .
O6 C13 1.246(10) .
O7 C18 1.249(8) .
O7 La4 2.688(11) .
O8 C18 1.245(8) .
O8 La2 2.062(7) .
O9 C23 1.241(8) .
O9 La6 2.639(10) .
O10 C23 1.231(7) .
O11 C28 1.225(8) .
O11 La1 2.457(5) 5_765
O12 C28 1.268(8) .
O13 C33 1.174(8) .
O14 C33 1.265(8) .
O15 C38 1.322(10) .
O16 C38 1.200(9) .
O17 C43 1.156(10) .
O18 C43 1.345(10) .
O19 C48 1.362(10) .
O20 C48 1.168(8) .
O21 C53 1.194(8) .
O22 C53 1.371(9) .
O23 C58 1.350(9) .
O23 La3 2.727(9) .
O24 C58 1.021(8) .
O24 La5 2.741(10) .
N1 C2 1.443(9) .
N2 C7 1.513(8) .
N3 C12 1.485(10) .
N4 C17 1.459(7) .
N5 C22 1.394(11) .
N6 C27 1.512(8) .
N7 C32 1.457(8) .
N8 C37 1.570(9) .
N9 C42 1.540(8) .
N10 C47 1.496(8) .
N11 C52 1.452(8) .
N12 C57 1.510(9) .
C1 C4 1.438(10) .
C1 C2 1.590(8) .
C1 C5 1.669(10) .
C2 C3 1.504(10) .
C6 C10 1.520(9) .
C6 C9 1.522(9) .
C6 C7 1.552(10) .
C7 C8 1.518(10) .
C11 C15 1.548(10) .
C11 C12 1.558(11) .
C11 C14 1.582(9) .
C12 C13 1.660(10) .
C16 C17 1.472(8) .
C16 C19 1.507(11) .
C16 C20 1.702(12) .
C17 C18 1.562(7) .
C18 La2 2.941(7) .
C21 C24 1.475(10) .
C21 C22 1.531(12) .
C21 C25 1.604(9) .
C22 C23 1.559(11) .
C26 C30 1.481(9) .
C26 C27 1.534(9) .
C26 C29 1.542(8) .
C27 C28 1.536(9) .
C31 C34 1.415(9) .
C31 C35 1.510(9) .
C31 C32 1.579(9) .
C32 C33 1.572(8) .
C36 C39 1.409(10) .
C36 C40 1.443(10) .
C36 C37 1.468(10) .
C37 C38 1.547(9) .
C41 C42 1.491(9) .
C41 C45 1.554(9) .
C41 C44 1.626(8) .
C42 C43 1.580(9) .
C46 C47 1.479(8) .
C46 C50 1.479(9) .
C46 C49 1.543(9) .
C47 C48 1.525(9) .
C51 C54 1.486(9) .
C51 C52 1.525(8) .
C51 C55 1.538(10) .
C52 C53 1.550(9) .
C56 C59 1.460(10) .
C56 C60 1.575(11) .
C56 C57 1.587(11) .
C57 C58 1.561(8) .
O27 C61 1.133(12) .
O28 C61 1.352(12) .
C61 C62 1.375(14) .
La2 O53 2.152(4) .
La2 O51 2.774(9) .
La3 La6 1.487(11) 8_645
La3 La3 2.304(14) 6_556
La3 La7 2.670(13) 8_645
La3 O46 2.931(16) 6_556
La3 La6 3.642(12) 3_465
La3 La7 3.885(13) 3_465
La4 O53 2.465(14) .
La4 La4 2.837(19) 5_775
La5 O44 2.927(14) .
La5 La6 3.986(12) 8_645
La6 La3 1.487(11) 7_564
La6 O46 2.564(17) 3_565
La6 La3 3.642(12) 3_565
La6 La5 3.986(12) 7_564
La7 O52 2.55(2) .
La7 La3 2.670(13) 7_564
La7 La3 3.885(13) 3_565
La7 La7 4.00(2) 5_775
O46 La6 2.564(17) 3_465
O46 La3 2.931(16) 6_556
O53 La2 2.152(4) 5_775
O53 La4 2.464(14) 5_775

loop_
_geom_hbond_atom_site_label_D
_geom_hbond_atom_site_label_H
_geom_hbond_atom_site_label_A
_geom_hbond_distance_DH
_geom_hbond_distance_HA
_geom_hbond_distance_DA
_geom_hbond_angle_DHA
_geom_hbond_site_symmetry_A
N1 H1 O34 0.92 2.07 2.950(8) 160.3 .
N1 H1A O13 0.92 2.25 3.039(7) 143.3 5_665
N2 H2 O13 0.92 2.33 3.158(7) 150.0 5_665
N2 H2A O34 0.92 2.37 3.155(8) 143.1 .
N3 H3 O50 0.92 2.21 3.085(15) 159.7 .
N3 H3A O15 0.92 2.15 2.888(9) 137.0 7_564
N4 H4 O15 0.92 2.21 3.010(8) 145.7 7_564
N4 H4A O7 0.92 2.25 2.709(9) 110.3 .
N5 H5 O22 0.92 2.30 3.029(7) 136.3 3_565
N5 H5A O36 0.92 2.39 3.267(8) 158.3 5_765
N6 H6 O27 0.92 2.34 3.123(8) 142.4 5_765
N6 H6 O30 0.92 2.34 2.990(7) 127.7 5_765
N6 H6A O33 0.92 2.19 3.079(7) 161.4 3_565
N7 H7 O5 0.92 1.88 2.689(8) 145.5 8_645
N7 H7A O1 0.92 2.43 3.278(8) 153.1 5_665
N8 H8 O38 0.92 2.33 3.143(11) 147.2 5_665
N8 H8A O5 0.92 2.21 2.979(8) 140.7 8_645
N9 H9 O24 0.92 2.38 3.060(8) 131.0 3_465
N9 H9 O23 0.92 2.38 3.211(8) 149.9 3_465
N4 H4A O50 0.92 2.69 3.506(15) 148.8 .

loop_
_geom_torsion_atom_site_label_1
_geom_torsion_atom_site_label_2
_geom_torsion_atom_site_label_3
_geom_torsion_atom_site_label_4
_geom_torsion
_geom_torsion_site_symmetry_1
_geom_torsion_site_symmetry_4
S8 Ag7 Cl1 Ag4 -29.09(6) . .
S12 Ag7 Cl1 Ag4 -146.57(6) . .
S6 Ag7 Cl1 Ag4 96.16(6) . .
S8 Ag7 Cl1 Ag2 -148.75(6) . .
S12 Ag7 Cl1 Ag2 93.77(6) . .
S6 Ag7 Cl1 Ag2 -23.50(7) . .
S8 Ag7 Cl1 Ag5 90.29(6) . .
S12 Ag7 Cl1 Ag5 -27.19(7) . .
S6 Ag7 Cl1 Ag5 -144.46(6) . .
S9 Ag4 Cl1 Ag7 86.21(6) . .
S7 Ag4 Cl1 Ag7 -32.35(6) . .
S1 Ag4 Cl1 Ag7 -148.39(6) . .
S9 Ag4 Cl1 Ag2 -154.37(6) . .
S7 Ag4 Cl1 Ag2 87.07(6) . .
S1 Ag4 Cl1 Ag2 -28.97(6) . .
S9 Ag4 Cl1 Ag5 -33.07(6) . .
S7 Ag4 Cl1 Ag5 -151.62(6) . .
S1 Ag4 Cl1 Ag5 92.33(6) . .
S2 Ag2 Cl1 Ag7 92.03(6) . .
S5 Ag2 Cl1 Ag7 -34.95(7) . .
S3 Ag2 Cl1 Ag7 -148.52(6) . .
S2 Ag2 Cl1 Ag4 -27.91(6) . .
S5 Ag2 Cl1 Ag4 -154.90(6) . .
S3 Ag2 Cl1 Ag4 91.53(6) . .
S2 Ag2 Cl1 Ag5 -148.17(6) . .
S5 Ag2 Cl1 Ag5 84.85(6) . .
S3 Ag2 Cl1 Ag5 -28.72(6) . .
S4 Ag5 Cl1 Ag7 89.58(7) . .
S11 Ag5 Cl1 Ag7 -32.72(6) . .
S10 Ag5 Cl1 Ag7 -145.56(6) . .
S4 Ag5 Cl1 Ag4 -150.61(6) . .
S11 Ag5 Cl1 Ag4 87.09(6) . .
S10 Ag5 Cl1 Ag4 -25.75(6) . .
S4 Ag5 Cl1 Ag2 -30.22(7) . .
S11 Ag5 Cl1 Ag2 -152.52(6) . .
S10 Ag5 Cl1 Ag2 94.64(6) . .
N1 Pt1 S1 C1 13.6(3) . .
S2 Pt1 S1 C1 -173.3(2) . .
N1 Pt1 S1 Ag1 -122.96(18) . .
S2 Pt1 S1 Ag1 50.20(9) . .
N1 Pt1 S1 Ag4 133.62(17) . .
S2 Pt1 S1 Ag4 -53.21(9) . .
S10 Ag1 S1 C1 63.5(2) . .
S3 Ag1 S1 C1 -132.1(2) . .
S10 Ag1 S1 Pt1 -167.18(7) . .
S3 Ag1 S1 Pt1 -2.78(11) . .
S10 Ag1 S1 Ag4 -48.23(7) . .
S3 Ag1 S1 Ag4 116.17(6) . .
S9 Ag4 S1 C1 -61.9(2) . .
S7 Ag4 S1 C1 108.4(2) . .
Cl1 Ag4 S1 C1 -160.5(2) . .
S9 Ag4 S1 Pt1 -175.44(6) . .
S7 Ag4 S1 Pt1 -5.16(10) . .
Cl1 Ag4 S1 Pt1 85.97(8) . .
S9 Ag4 S1 Ag1 57.11(8) . .
S7 Ag4 S1 Ag1 -132.60(6) . .
Cl1 Ag4 S1 Ag1 -41.47(5) . .
N2 Pt1 S2 C6 16.5(2) . .
S1 Pt1 S2 C6 -165.6(2) . .
N2 Pt1 S2 Ag3 -114.75(16) . .
S1 Pt1 S2 Ag3 63.09(9) . .
N2 Pt1 S2 Ag2 142.17(16) . .
S1 Pt1 S2 Ag2 -40.00(9) . .
S6 Ag3 S2 C6 70.1(2) . .
S7 Ag3 S2 C6 -131.9(2) . .
S6 Ag3 S2 Pt1 -166.90(7) . .
S7 Ag3 S2 Pt1 -8.88(11) . .
S6 Ag3 S2 Ag2 -44.07(8) . .
S7 Ag3 S2 Ag2 113.95(6) . .
S5 Ag2 S2 C6 -63.4(2) . .
S3 Ag2 S2 C6 105.5(2) . .
Cl1 Ag2 S2 C6 -162.5(2) . .
S5 Ag2 S2 Pt1 177.45(7) . .
S3 Ag2 S2 Pt1 -13.60(11) . .
Cl1 Ag2 S2 Pt1 78.31(8) . .
S5 Ag2 S2 Ag3 55.09(8) . .
S3 Ag2 S2 Ag3 -135.96(6) . .
Cl1 Ag2 S2 Ag3 -44.05(5) . .
N3 Pt2 S3 C11 10.9(3) . .
S4 Pt2 S3 C11 -175.4(2) . .
N3 Pt2 S3 Ag1 -108.74(19) . .
S4 Pt2 S3 Ag1 64.97(9) . .
N3 Pt2 S3 Ag2 137.07(19) . .
S4 Pt2 S3 Ag2 -49.23(10) . .
S10 Ag1 S3 C11 -125.9(3) . .
S1 Ag1 S3 C11 69.1(3) . .
S10 Ag1 S3 Pt2 -11.38(11) . .
S1 Ag1 S3 Pt2 -176.35(7) . .
S10 Ag1 S3 Ag2 117.76(6) . .
S1 Ag1 S3 Ag2 -47.21(7) . .
S2 Ag2 S3 C11 -57.1(3) . .
S5 Ag2 S3 C11 113.2(3) . .
Cl1 Ag2 S3 C11 -153.7(3) . .
S2 Ag2 S3 Pt2 -176.58(7) . .
S5 Ag2 S3 Pt2 -6.31(11) . .
Cl1 Ag2 S3 Pt2 86.77(9) . .
S2 Ag2 S3 Ag1 55.55(8) . .
S5 Ag2 S3 Ag1 -134.17(6) . .
Cl1 Ag2 S3 Ag1 -41.10(5) . .
N4 Pt2 S4 C16 19.2(3) . .
S3 Pt2 S4 C16 -170.4(2) . .
N4 Pt2 S4 Ag5 138.6(2) . .
S3 Pt2 S4 Ag5 -50.94(9) . .
N4 Pt2 S4 Ag6 -106.6(2) . .
S3 Pt2 S4 Ag6 63.86(10) . .
S11 Ag5 S4 C16 -68.7(3) . .
S10 Ag5 S4 C16 98.6(3) . .
Cl1 Ag5 S4 C16 -166.2(3) . .
S11 Ag5 S4 Pt2 -177.21(6) . .
S10 Ag5 S4 Pt2 -9.91(11) . .
Cl1 Ag5 S4 Pt2 85.33(8) . .
S11 Ag5 S4 Ag6 54.25(9) . .
S10 Ag5 S4 Ag6 -138.46(6) . .
Cl1 Ag5 S4 Ag6 -43.22(6) . .
S5 Ag6 S4 C16 -135.1(3) . .
S12 Ag6 S4 C16 86.1(3) . .
S5 Ag6 S4 Pt2 -18.86(12) . .
S12 Ag6 S4 Pt2 -157.63(8) . .
S5 Ag6 S4 Ag5 103.29(8) . .
S12 Ag6 S4 Ag5 -35.48(9) . .
N5 Pt3 S5 C21 14.5(3) . .
S6 Pt3 S5 C21 -167.2(2) . .
N5 Pt3 S5 Ag6 -109.57(16) . .
S6 Pt3 S5 Ag6 68.71(9) . .
N5 Pt3 S5 Ag2 132.41(16) . .
S6 Pt3 S5 Ag2 -49.31(9) . .
S4 Ag6 S5 C21 78.9(3) . .
S12 Ag6 S5 C21 -144.9(3) . .
S4 Ag6 S5 Pt3 -165.12(8) . .
S12 Ag6 S5 Pt3 -28.88(12) . .
S4 Ag6 S5 Ag2 -39.75(9) . .
S12 Ag6 S5 Ag2 96.49(8) . .
S2 Ag2 S5 C21 99.2(2) . .
S3 Ag2 S5 C21 -70.3(2) . .
Cl1 Ag2 S5 C21 -160.1(2) . .
S2 Ag2 S5 Pt3 -12.33(12) . .
S3 Ag2 S5 Pt3 178.17(7) . .
Cl1 Ag2 S5 Pt3 88.36(8) . .
S2 Ag2 S5 Ag6 -139.11(7) . .
S3 Ag2 S5 Ag6 51.39(8) . .
Cl1 Ag2 S5 Ag6 -38.42(7) . .
N6 Pt3 S6 C26 5.6(3) . .
S5 Pt3 S6 C26 -176.8(2) . .
N6 Pt3 S6 Ag3 -117.79(16) . .
S5 Pt3 S6 Ag3 59.80(9) . .
N6 Pt3 S6 Ag7 135.68(16) . .
S5 Pt3 S6 Ag7 -46.73(9) . .
S2 Ag3 S6 C26 -127.7(2) . .
S7 Ag3 S6 C26 75.1(2) . .
S2 Ag3 S6 Pt3 -8.59(12) . .
S7 Ag3 S6 Pt3 -165.83(7) . .
S2 Ag3 S6 Ag7 115.20(7) . .
S7 Ag3 S6 Ag7 -42.05(8) . .
S8 Ag7 S6 C26 -56.1(2) . .
S12 Ag7 S6 C26 110.3(2) . .
Cl1 Ag7 S6 C26 -154.0(2) . .
S8 Ag7 S6 Pt3 179.33(6) . .
S12 Ag7 S6 Pt3 -14.28(10) . .
Cl1 Ag7 S6 Pt3 81.51(8) . .
S8 Ag7 S6 Ag3 57.63(8) . .
S12 Ag7 S6 Ag3 -135.98(6) . .
Cl1 Ag7 S6 Ag3 -40.19(6) . .
N7 Pt4 S7 C31 12.4(3) . .
S8 Pt4 S7 C31 -172.1(2) . .
N7 Pt4 S7 Ag3 -115.63(18) . .
S8 Pt4 S7 Ag3 59.86(9) . .
N7 Pt4 S7 Ag4 129.85(17) . .
S8 Pt4 S7 Ag4 -54.65(8) . .
S6 Ag3 S7 C31 -132.7(2) . .
S2 Ag3 S7 C31 67.7(2) . .
S6 Ag3 S7 Pt4 -10.83(11) . .
S2 Ag3 S7 Pt4 -170.48(7) . .
S6 Ag3 S7 Ag4 111.82(7) . .
S2 Ag3 S7 Ag4 -47.83(7) . .
S9 Ag4 S7 C31 107.7(2) . .
S1 Ag4 S7 C31 -63.2(2) . .
Cl1 Ag4 S7 C31 -157.7(2) . .
S9 Ag4 S7 Pt4 -3.51(9) . .
S1 Ag4 S7 Pt4 -174.43(6) . .
Cl1 Ag4 S7 Pt4 91.11(7) . .
S9 Ag4 S7 Ag3 -133.69(6) . .
S1 Ag4 S7 Ag3 55.39(7) . .
Cl1 Ag4 S7 Ag3 -39.07(5) . .
N8 Pt4 S8 C36 19.4(3) . .
S7 Pt4 S8 C36 -160.2(2) . .
N8 Pt4 S8 Ag8 -103.83(18) . .
S7 Pt4 S8 Ag8 76.58(8) . .
N8 Pt4 S8 Ag7 135.71(18) . .
S7 Pt4 S8 Ag7 -43.88(8) . .
S11 Ag8 S8 C36 88.0(2) . .
S9 Ag8 S8 C36 -146.2(2) . .
O26 Ag8 S8 C36 -26.7(3) . .
S11 Ag8 S8 Pt4 -154.49(7) . .
S9 Ag8 S8 Pt4 -28.72(9) . .
O26 Ag8 S8 Pt4 90.76(18) . .
S11 Ag8 S8 Ag7 -27.27(7) . .
S9 Ag8 S8 Ag7 98.50(6) . .
O26 Ag8 S8 Ag7 -142.02(17) . .
S12 Ag7 S8 C36 -69.5(2) . .
S6 Ag7 S8 C36 96.9(2) . .
Cl1 Ag7 S8 C36 -165.1(2) . .
S12 Ag7 S8 Pt4 178.67(7) . .
S6 Ag7 S8 Pt4 -14.97(10) . .
Cl1 Ag7 S8 Pt4 83.12(7) . .
S12 Ag7 S8 Ag8 48.52(8) . .
S6 Ag7 S8 Ag8 -145.12(6) . .
Cl1 Ag7 S8 Ag8 -47.03(6) . .
N9 Pt5 S9 C41 11.8(2) . .
S10 Pt5 S9 C41 -171.3(2) . .
N9 Pt5 S9 Ag8 -106.78(15) . .
S10 Pt5 S9 Ag8 70.19(8) . .
N9 Pt5 S9 Ag4 131.94(15) . .
S10 Pt5 S9 Ag4 -51.09(7) . .
S8 Ag8 S9 C41 87.6(2) . .
S11 Ag8 S9 C41 -144.0(2) . .
O26 Ag8 S9 C41 -28.9(3) . .
S8 Ag8 S9 Pt5 -158.26(7) . .
S11 Ag8 S9 Pt5 -29.88(10) . .
O26 Ag8 S9 Pt5 85.3(2) . .
S8 Ag8 S9 Ag4 -32.11(8) . .
S11 Ag8 S9 Ag4 96.27(7) . .
O26 Ag8 S9 Ag4 -148.55(19) . .
S7 Ag4 S9 C41 -67.9(2) . .
S1 Ag4 S9 C41 102.2(2) . .
Cl1 Ag4 S9 C41 -159.3(2) . .
S7 Ag4 S9 Pt5 -179.90(6) . .
S1 Ag4 S9 Pt5 -9.84(10) . .
Cl1 Ag4 S9 Pt5 88.70(7) . .
S7 Ag4 S9 Ag8 48.43(8) . .
S1 Ag4 S9 Ag8 -141.50(6) . .
Cl1 Ag4 S9 Ag8 -42.96(6) . .
N10 Pt5 S10 C46 6.8(2) . .
S9 Pt5 S10 C46 -178.6(2) . .
N10 Pt5 S10 Ag1 -112.70(17) . .
S9 Pt5 S10 Ag1 61.86(8) . .
N10 Pt5 S10 Ag5 139.39(17) . .
S9 Pt5 S10 Ag5 -46.05(9) . .
S1 Ag1 S10 C46 -121.1(2) . .
S3 Ag1 S10 C46 74.7(2) . .
S1 Ag1 S10 Pt5 -4.95(11) . .
S3 Ag1 S10 Pt5 -169.19(7) . .
S1 Ag1 S10 Ag5 120.62(6) . .
S3 Ag1 S10 Ag5 -43.62(7) . .
S4 Ag5 S10 C46 -53.8(2) . .
S11 Ag5 S10 C46 114.6(2) . .
Cl1 Ag5 S10 C46 -150.3(2) . .
S4 Ag5 S10 Pt5 -179.71(7) . .
S11 Ag5 S10 Pt5 -11.40(10) . .
Cl1 Ag5 S10 Pt5 83.71(8) . .
S4 Ag5 S10 Ag1 56.58(8) . .
S11 Ag5 S10 Ag1 -135.11(5) . .
Cl1 Ag5 S10 Ag1 -40.00(5) . .
N11 Pt6 S11 C51 13.1(2) . .
S12 Pt6 S11 C51 -168.1(2) . .
N11 Pt6 S11 Ag8 -107.28(17) . .
S12 Pt6 S11 Ag8 71.48(8) . .
N11 Pt6 S11 Ag5 131.80(17) . .
S12 Pt6 S11 Ag5 -49.44(8) . .
S8 Ag8 S11 C51 -147.34(19) . .
S9 Ag8 S11 C51 86.8(2) . .
O26 Ag8 S11 C51 -32.0(3) . .
S8 Ag8 S11 Pt6 -33.62(9) . .
S9 Ag8 S11 Pt6 -159.44(7) . .
O26 Ag8 S11 Pt6 81.70(17) . .
S8 Ag8 S11 Ag5 91.96(7) . .
S9 Ag8 S11 Ag5 -33.86(8) . .
O26 Ag8 S11 Ag5 -152.72(16) . .
S4 Ag5 S11 C51 100.3(2) . .
S10 Ag5 S11 C51 -68.4(2) . .
Cl1 Ag5 S11 C51 -162.0(2) . .
S4 Ag5 S11 Pt6 -10.86(10) . .
S10 Ag5 S11 Pt6 -179.54(6) . .
Cl1 Ag5 S11 Pt6 86.81(7) . .
S4 Ag5 S11 Ag8 -139.09(7) . .
S10 Ag5 S11 Ag8 52.23(8) . .
Cl1 Ag5 S11 Ag8 -41.42(6) . .
N12 Pt6 S12 C56 14.6(3) . .
S11 Pt6 S12 C56 -167.0(2) . .
N12 Pt6 S12 Ag7 134.9(2) . .
S11 Pt6 S12 Ag7 -46.70(9) . .
N12 Pt6 S12 Ag6 -107.9(2) . .
S11 Pt6 S12 Ag6 70.48(9) . .
S8 Ag7 S12 C56 102.5(3) . .
S6 Ag7 S12 C56 -64.9(3) . .
Cl1 Ag7 S12 C56 -161.5(2) . .
S8 Ag7 S12 Pt6 -12.14(11) . .
S6 Ag7 S12 Pt6 -179.58(7) . .
Cl1 Ag7 S12 Pt6 83.87(9) . .
S8 Ag7 S12 Ag6 -141.38(6) . .
S6 Ag7 S12 Ag6 51.18(8) . .
Cl1 Ag7 S12 Ag6 -45.37(6) . .
S5 Ag6 S12 C56 83.1(3) . .
S4 Ag6 S12 C56 -140.4(3) . .
S5 Ag6 S12 Pt6 -160.35(8) . .
S4 Ag6 S12 Pt6 -23.85(12) . .
S5 Ag6 S12 Ag7 -32.10(9) . .
S4 Ag6 S12 Ag7 104.40(7) . .
O11 La1 O20 C48 39.8(8) 5_675 .
O3 La1 O20 C48 -169.9(7) 4_655 .
O32 La1 O20 C48 -118.7(8) . .
O31 La1 O20 C48 169.4(8) . .
O29 La1 O20 C48 -70.4(8) . .
O30 La1 O20 C48 -21.0(8) . .
O28 La1 O20 C48 96.3(8) . .
O27 La1 O20 C48 48.8(8) . .
C61 La1 O20 C48 70.5(8) . .
N2 Pt1 N1 C2 -166.9(5) . .
S1 Pt1 N1 C2 15.8(5) . .
N1 Pt1 N2 C7 -176.7(4) . .
S2 Pt1 N2 C7 10.2(4) . .
N4 Pt2 N3 C12 -169.1(5) . .
S3 Pt2 N3 C12 20.5(5) . .
N3 Pt2 N4 C17 177.2(5) . .
S4 Pt2 N4 C17 4.3(5) . .
N6 Pt3 N5 C22 -166.4(6) . .
S5 Pt3 N5 C22 16.1(5) . .
N5 Pt3 N6 C27 -159.5(4) . .
S6 Pt3 N6 C27 22.2(4) . .
N8 Pt4 N7 C32 -161.4(4) . .
S7 Pt4 N7 C32 18.6(4) . .
N7 Pt4 N8 C37 178.5(5) . .
S8 Pt4 N8 C37 2.9(5) . .
N10 Pt5 N9 C42 -169.6(4) . .
S9 Pt5 N9 C42 15.9(4) . .
N9 Pt5 N10 C47 -164.8(4) . .
S10 Pt5 N10 C47 18.6(4) . .
N12 Pt6 N11 C52 -169.1(5) . .
S11 Pt6 N11 C52 12.5(4) . .
N11 Pt6 N12 C57 -160.8(6) . .
S12 Pt6 N12 C57 20.5(5) . .
Pt1 S1 C1 C4 89.9(5) . .
Ag1 S1 C1 C4 -129.8(5) . .
Ag4 S1 C1 C4 -33.6(6) . .
Pt1 S1 C1 C2 -38.7(4) . .
Ag1 S1 C1 C2 101.6(4) . .
Ag4 S1 C1 C2 -162.2(3) . .
Pt1 S1 C1 C5 -149.2(4) . .
Ag1 S1 C1 C5 -8.8(5) . .
Ag4 S1 C1 C5 87.3(4) . .
Pt1 N1 C2 C3 -161.6(4) . .
Pt1 N1 C2 C1 -43.6(6) . .
C4 C1 C2 N1 -76.4(7) . .
C5 C1 C2 N1 161.6(5) . .
S1 C1 C2 N1 51.8(6) . .
C4 C1 C2 C3 41.2(8) . .
C5 C1 C2 C3 -80.8(6) . .
S1 C1 C2 C3 169.4(5) . .
N1 C2 C3 O1 17.3(10) . .
C1 C2 C3 O1 -97.7(9) . .
N1 C2 C3 O2 -153.7(6) . .
C1 C2 C3 O2 91.3(7) . .
Pt1 S2 C6 C10 -158.3(4) . .
Ag3 S2 C6 C10 -25.7(5) . .
Ag2 S2 C6 C10 71.4(5) . .
Pt1 S2 C6 C9 80.6(4) . .
Ag3 S2 C6 C9 -146.8(4) . .
Ag2 S2 C6 C9 -49.7(5) . .
Pt1 S2 C6 C7 -40.1(4) . .
Ag3 S2 C6 C7 92.6(4) . .
Ag2 S2 C6 C7 -170.4(3) . .
Pt1 N2 C7 C8 -158.9(4) . .
Pt1 N2 C7 C6 -40.3(6) . .
C10 C6 C7 N2 165.0(5) . .
C9 C6 C7 N2 -65.2(7) . .
S2 C6 C7 N2 52.4(6) . .
C10 C6 C7 C8 -83.0(7) . .
C9 C6 C7 C8 46.8(8) . .
S2 C6 C7 C8 164.4(5) . .
La1 O3 C8 O4 -26.4(16) 4_645 .
La1 O3 C8 C7 156.5(7) 4_645 .
N2 C7 C8 O3 7.8(11) . .
C6 C7 C8 O3 -109.8(9) . .
N2 C7 C8 O4 -169.8(6) . .
C6 C7 C8 O4 72.6(7) . .
Pt2 S3 C11 C15 -160.3(4) . .
Ag1 S3 C11 C15 -33.3(5) . .
Ag2 S3 C11 C15 68.3(5) . .
Pt2 S3 C11 C12 -38.5(5) . .
Ag1 S3 C11 C12 88.5(5) . .
Ag2 S3 C11 C12 -169.9(4) . .
Pt2 S3 C11 C14 84.5(5) . .
Ag1 S3 C11 C14 -148.5(4) . .
Ag2 S3 C11 C14 -46.9(5) . .
Pt2 N3 C12 C11 -54.2(7) . .
Pt2 N3 C12 C13 -165.8(5) . .
C15 C11 C12 N3 176.8(6) . .
C14 C11 C12 N3 -52.7(8) . .
S3 C11 C12 N3 61.4(6) . .
C15 C11 C12 C13 -71.2(8) . .
C14 C11 C12 C13 59.3(8) . .
S3 C11 C12 C13 173.4(5) . .
N3 C12 C13 O5 13.2(11) . .
C11 C12 C13 O5 -102.5(9) . .
N3 C12 C13 O6 -159.8(7) . .
C11 C12 C13 O6 84.5(8) . .
Pt2 S4 C16 C17 -42.5(5) . .
Ag5 S4 C16 C17 -160.6(4) . .
Ag6 S4 C16 C17 87.1(5) . .
Pt2 S4 C16 C19 78.0(6) . .
Ag5 S4 C16 C19 -40.1(6) . .
Ag6 S4 C16 C19 -152.5(5) . .
Pt2 S4 C16 C20 -162.6(4) . .
Ag5 S4 C16 C20 79.3(4) . .
Ag6 S4 C16 C20 -33.0(5) . .
Pt2 N4 C17 C16 -32.7(7) . .
Pt2 N4 C17 C18 -162.6(5) . .
C19 C16 C17 N4 -71.5(7) . .
C20 C16 C17 N4 167.6(5) . .
S4 C16 C17 N4 50.1(6) . .
C19 C16 C17 C18 52.9(8) . .
C20 C16 C17 C18 -67.9(7) . .
S4 C16 C17 C18 174.5(5) . .
La2 O8 C18 O7 -37.1(11) . .
La2 O8 C18 C17 164.6(5) . .
La4 O7 C18 O8 25.7(12) . .
La4 O7 C18 C17 -175.1(5) . .
La4 O7 C18 La2 5.1(7) . .
N4 C17 C18 O8 -163.5(7) . .
C16 C17 C18 O8 72.4(9) . .
N4 C17 C18 O7 37.1(9) . .
C16 C17 C18 O7 -87.1(8) . .
N4 C17 C18 La2 -143.4(9) . .
C16 C17 C18 La2 92.5(12) . .
Pt3 S5 C21 C24 78.5(5) . .
Ag6 S5 C21 C24 -155.8(4) . .
Ag2 S5 C21 C24 -42.7(5) . .
Pt3 S5 C21 C22 -40.1(5) . .
Ag6 S5 C21 C22 85.6(5) . .
Ag2 S5 C21 C22 -161.3(5) . .
Pt3 S5 C21 C25 -161.4(4) . .
Ag6 S5 C21 C25 -35.7(5) . .
Ag2 S5 C21 C25 77.4(4) . .
Pt3 N5 C22 C21 -48.5(8) . .
Pt3 N5 C22 C23 -171.7(5) . .
C24 C21 C22 N5 -61.4(8) . .
C25 C21 C22 N5 172.1(6) . .
S5 C21 C22 N5 58.3(7) . .
C24 C21 C22 C23 56.9(9) . .
C25 C21 C22 C23 -69.7(9) . .
S5 C21 C22 C23 176.6(6) . .
La6 O9 C23 O10 8.3(12) . .
La6 O9 C23 C22 -178.8(6) . .
N5 C22 C23 O10 -157.8(9) . .
C21 C22 C23 O10 81.5(11) . .
N5 C22 C23 O9 29.7(12) . .
C21 C22 C23 O9 -91.0(10) . .
Pt3 S6 C26 C30 -151.2(4) . .
Ag3 S6 C26 C30 -24.0(5) . .
Ag7 S6 C26 C30 76.0(4) . .
Pt3 S6 C26 C27 -31.2(4) . .
Ag3 S6 C26 C27 96.0(4) . .
Ag7 S6 C26 C27 -163.9(3) . .
Pt3 S6 C26 C29 85.2(4) . .
Ag3 S6 C26 C29 -147.7(4) . .
Ag7 S6 C26 C29 -47.6(5) . .
Pt3 N6 C27 C26 -51.5(5) . .
Pt3 N6 C27 C28 -176.5(4) . .
C30 C26 C27 N6 169.3(5) . .
C29 C26 C27 N6 -64.3(6) . .
S6 C26 C27 N6 52.9(5) . .
C30 C26 C27 C28 -70.7(7) . .
C29 C26 C27 C28 55.7(7) . .
S6 C26 C27 C28 172.9(4) . .
La1 O11 C28 O12 82.2(9) 5_765 .
La1 O11 C28 C27 -93.3(8) 5_765 .
N6 C27 C28 O11 11.8(8) . .
C26 C27 C28 O11 -111.6(7) . .
N6 C27 C28 O12 -164.2(5) . .
C26 C27 C28 O12 72.3(7) . .
Pt4 S7 C31 C34 79.8(5) . .
Ag3 S7 C31 C34 -146.3(4) . .
Ag4 S7 C31 C34 -39.6(5) . .
Pt4 S7 C31 C35 -156.2(4) . .
Ag3 S7 C31 C35 -22.3(5) . .
Ag4 S7 C31 C35 84.5(4) . .
Pt4 S7 C31 C32 -38.7(4) . .
Ag3 S7 C31 C32 95.1(4) . .
Ag4 S7 C31 C32 -158.1(3) . .
Pt4 N7 C32 C33 -173.1(4) . .
Pt4 N7 C32 C31 -50.1(6) . .
C34 C31 C32 N7 -59.1(7) . .
C35 C31 C32 N7 171.6(5) . .
S7 C31 C32 N7 57.2(5) . .
C34 C31 C32 C33 61.9(7) . .
C35 C31 C32 C33 -67.5(7) . .
S7 C31 C32 C33 178.2(4) . .
N7 C32 C33 O13 21.7(8) . .
C31 C32 C33 O13 -98.7(7) . .
N7 C32 C33 O14 -156.5(5) . .
C31 C32 C33 O14 83.0(6) . .
Pt4 S8 C36 C39 75.8(5) . .
Ag8 S8 C36 C39 -156.0(5) . .
Ag7 S8 C36 C39 -45.2(6) . .
Pt4 S8 C36 C40 -157.4(5) . .
Ag8 S8 C36 C40 -29.2(6) . .
Ag7 S8 C36 C40 81.6(5) . .
Pt4 S8 C36 C37 -40.7(5) . .
Ag8 S8 C36 C37 87.5(5) . .
Ag7 S8 C36 C37 -161.8(4) . .
C39 C36 C37 C38 54.7(8) . .
C40 C36 C37 C38 -70.6(8) . .
S8 C36 C37 C38 174.2(6) . .
C39 C36 C37 N8 -71.6(7) . .
C40 C36 C37 N8 163.0(6) . .
S8 C36 C37 N8 47.8(7) . .
Pt4 N8 C37 C36 -32.6(7) . .
Pt4 N8 C37 C38 -164.9(5) . .
C36 C37 C38 O16 73.9(12) . .
N8 C37 C38 O16 -156.9(8) . .
C36 C37 C38 O15 -95.5(9) . .
N8 C37 C38 O15 33.8(10) . .
Pt5 S9 C41 C42 -38.9(4) . .
Ag8 S9 C41 C42 88.9(4) . .
Ag4 S9 C41 C42 -158.6(4) . .
Pt5 S9 C41 C45 -164.0(4) . .
Ag8 S9 C41 C45 -36.2(5) . .
Ag4 S9 C41 C45 76.3(5) . .
Pt5 S9 C41 C44 79.4(4) . .
Ag8 S9 C41 C44 -152.8(3) . .
Ag4 S9 C41 C44 -40.3(4) . .
C45 C41 C42 N9 -179.8(5) . .
C44 C41 C42 N9 -58.6(6) . .
S9 C41 C42 N9 55.1(5) . .
C45 C41 C42 C43 -60.1(8) . .
C44 C41 C42 C43 61.2(7) . .
S9 C41 C42 C43 174.9(5) . .
Pt5 N9 C42 C41 -46.7(6) . .
Pt5 N9 C42 C43 -168.4(4) . .
C41 C42 C43 O17 -88.4(9) . .
N9 C42 C43 O17 31.7(9) . .
C41 C42 C43 O18 89.3(7) . .
N9 C42 C43 O18 -150.6(6) . .
Pt5 S10 C46 C47 -30.7(4) . .
Ag1 S10 C46 C47 95.9(4) . .
Ag5 S10 C46 C47 -165.7(3) . .
Pt5 S10 C46 C50 -155.5(4) . .
Ag1 S10 C46 C50 -28.9(4) . .
Ag5 S10 C46 C50 69.6(4) . .
Pt5 S10 C46 C49 84.7(4) . .
Ag1 S10 C46 C49 -148.6(3) . .
Ag5 S10 C46 C49 -50.2(4) . .
C50 C46 C47 N10 165.5(5) . .
C49 C46 C47 N10 -65.9(6) . .
S10 C46 C47 N10 48.1(6) . .
C50 C46 C47 C48 -63.4(7) . .
C49 C46 C47 C48 65.2(6) . .
S10 C46 C47 C48 179.2(4) . .
Pt5 N10 C47 C46 -46.3(6) . .
Pt5 N10 C47 C48 -175.0(4) . .
La1 O20 C48 O19 15.1(12) . .
La1 O20 C48 C47 -170.2(4) . .
C46 C47 C48 O20 71.2(8) . .
N10 C47 C48 O20 -159.6(6) . .
C46 C47 C48 O19 -113.6(7) . .
N10 C47 C48 O19 15.5(8) . .
Pt6 S11 C51 C54 86.1(4) . .
Ag8 S11 C51 C54 -149.5(4) . .
Ag5 S11 C51 C54 -33.5(5) . .
Pt6 S11 C51 C52 -36.1(4) . .
Ag8 S11 C51 C52 88.4(4) . .
Ag5 S11 C51 C52 -155.7(4) . .
Pt6 S11 C51 C55 -157.5(4) . .
Ag8 S11 C51 C55 -33.1(5) . .
Ag5 S11 C51 C55 82.9(5) . .
Pt6 N11 C52 C51 -39.9(6) . .
Pt6 N11 C52 C53 -160.8(4) . .
C54 C51 C52 N11 -71.7(7) . .
C55 C51 C52 N11 164.1(6) . .
S11 C51 C52 N11 48.4(6) . .
C54 C51 C52 C53 49.1(8) . .
C55 C51 C52 C53 -75.1(7) . .
S11 C51 C52 C53 169.2(5) . .
N11 C52 C53 O21 23.4(8) . .
C51 C52 C53 O21 -96.8(7) . .
N11 C52 C53 O22 -160.1(5) . .
C51 C52 C53 O22 79.6(7) . .
Pt6 S12 C56 C59 82.9(6) . .
Ag7 S12 C56 C59 -43.0(6) . .
Ag6 S12 C56 C59 -149.0(5) . .
Pt6 S12 C56 C60 -155.7(5) . .
Ag7 S12 C56 C60 78.4(6) . .
Ag6 S12 C56 C60 -27.5(6) . .
Pt6 S12 C56 C57 -45.4(4) . .
Ag7 S12 C56 C57 -171.4(3) . .
Ag6 S12 C56 C57 82.7(4) . .
Pt6 N12 C57 C58 -171.9(6) . .
Pt6 N12 C57 C56 -51.7(6) . .
C59 C56 C57 N12 -67.5(7) . .
C60 C56 C57 N12 174.0(5) . .
S12 C56 C57 N12 59.2(5) . .
C59 C56 C57 C58 57.8(8) . .
C60 C56 C57 C58 -60.7(7) . .
S12 C56 C57 C58 -175.5(4) . .
La5 O24 C58 O23 50.4(11) . .
La5 O24 C58 C57 -126.5(9) . .
N12 C57 C58 O24 -172.8(10) . .
C56 C57 C58 O24 73.4(12) . .
N12 C57 C58 O23 10.0(10) . .
C56 C57 C58 O23 -103.8(7) . .
O11 La1 O27 C61 -95.4(6) 5_675 .
O3 La1 O27 C61 -55.1(7) 4_655 .
O32 La1 O27 C61 108.3(7) . .
O31 La1 O27 C61 29.8(7) . .
O20 La1 O27 C61 90.8(6) . .
O29 La1 O27 C61 -152.4(6) . .
O30 La1 O27 C61 170.3(7) . .
O28 La1 O27 C61 0.7(6) . .
O11 La1 O28 C61 69.8(5) 5_675 .
O3 La1 O28 C61 143.2(5) 4_655 .
O32 La1 O28 C61 -122.0(6) . .
O31 La1 O28 C61 -151.6(6) . .
O20 La1 O28 C61 -76.6(5) . .
O29 La1 O28 C61 73.4(7) . .
O30 La1 O28 C61 -10.7(6) . .
O27 La1 O28 C61 -0.5(5) . .
La1 O27 C61 O28 -1.0(10) . .
La1 O27 C61 C62 -179.4(8) . .
La1 O28 C61 O27 1.0(9) . .
La1 O28 C61 C62 179.1(10) . .
O11 La1 C61 O27 77.2(6) 5_675 .
O3 La1 C61 O27 137.5(6) 4_655 .
O32 La1 C61 O27 -95.8(7) . .
O31 La1 C61 O27 -152.3(6) . .
O20 La1 C61 O27 -82.4(6) . .
O29 La1 C61 O27 38.2(8) . .
O30 La1 C61 O27 -8.9(6) . .
O28 La1 C61 O27 -178.9(10) . .
O11 La1 C61 O28 -103.9(6) 5_675 .
O3 La1 C61 O28 -43.6(6) 4_655 .
O32 La1 C61 O28 83.1(7) . .
O31 La1 C61 O28 26.6(6) . .
O20 La1 C61 O28 96.5(5) . .
O29 La1 C61 O28 -142.9(5) . .
O30 La1 C61 O28 170.0(5) . .
O27 La1 C61 O28 178.9(10) . .
C18 O8 La2 O53 -22.7(7) . .
C18 O8 La2 O51 124.5(7) . .
O7 C18 La2 O8 148.9(9) . .
C17 C18 La2 O8 -30.7(9) . .
O8 C18 La2 O53 157.9(7) . .
O7 C18 La2 O53 -53.2(6) . .
C17 C18 La2 O53 127.2(11) . .
O8 C18 La2 O51 -48.8(6) . .
O7 C18 La2 O51 100.1(5) . .
C17 C18 La2 O51 -79.5(10) . .
C18 O7 La4 O53 37.4(8) . .
C18 O7 La4 La4 7.6(10) . 5_775
C58 O24 La5 O44 108.6(8) . .
C58 O24 La5 La6 -25.7(7) . 8_645
C23 O9 La6 La3 -4(3) . 7_564
C23 O9 La6 O46 36.6(8) . 3_565
C23 O9 La6 La3 17.8(11) . 3_565
C23 O9 La6 La5 -156.4(7) . 7_564
O8 La2 O53 La2 114.3(2) . 5_775
O51 La2 O53 La2 55.6(6) . 5_775
C18 La2 O53 La2 106.43(16) . 5_775
O8 La2 O53 La4 149.6(3) . 5_775
O51 La2 O53 La4 90.9(6) . 5_775
C18 La2 O53 La4 141.7(3) . 5_775
O8 La2 O53 La4 79.2(4) . .
O51 La2 O53 La4 20.5(7) . .
C18 La2 O53 La4 71.3(3) . .
O7 La4 O53 La2 119.9(3) . 5_775
La4 La4 O53 La2 -89.8(4) 5_775 5_775
O7 La4 O53 La2 -66.4(3) . .
La4 La4 O53 La2 83.9(4) 5_775 .
O7 La4 O53 La4 -150.3(5) . 5_775
